data_7120260
loop_
_publ_author_name
'Minato, Takuo'
'Suzuki, Kosuke'
'Ohata, Yusuke'
'Yamaguchi, Kazuya'
'Mizuno, Noritaka'

_publ_section_title
;
 A modular synthesis approach to multinuclear heterometallic oxo clusters
 in polyoxometalates
;
_journal_name_full 'Chem. Commun.'
_journal_paper_doi 10.1039/C7CC04072E
_journal_year 2017
_chemical_formula_sum 'C120 Cl8 Cr Mn4 N7 O70 Si2 W18'
_chemical_formula_weight 6580.11
_space_group_crystal_system triclinic
_space_group_IT_number 2
_space_group_name_Hall '-P 1'
_space_group_name_H-M_alt 'P -1'
_symmetry_space_group_name_Hall '-P 1'
_symmetry_space_group_name_H-M 'P -1'
_atom_sites_solution_hydrogens none
_audit_creation_method SHELXL-2014/6
_audit_update_record
;
2017-03-29 deposited with the CCDC.
2017-06-12 downloaded from the CCDC.
;
_cell_angle_alpha 102.4516(6)
_cell_angle_beta 96.5392(6)
_cell_angle_gamma 93.5466(4)
_cell_formula_units_Z 2
_cell_length_a 14.32460(10)
_cell_length_b 20.0905(2)
_cell_length_c 34.1760(4)
_cell_measurement_reflns_used 42507
_cell_measurement_temperature 123(2)
_cell_measurement_theta_max 29.488
_cell_measurement_theta_min 0.615
_cell_volume 9503.70(16)
_computing_cell_refinement HKL2000
_computing_data_collection 'Rigaku CrystalClear'
_computing_data_reduction HKL2000
_computing_structure_refinement 'SHELXL-2014/6 (Sheldrick, 2014)'
_computing_structure_solution 'SHELXS-97 (Sheldrick, 1990)'
_diffrn_ambient_temperature 123(2)
_diffrn_measured_fraction_theta_full 0.961
_diffrn_measured_fraction_theta_max 0.955
_diffrn_measurement_device_type CCD
_diffrn_radiation_type MoK\a
_diffrn_radiation_wavelength 0.71069
_diffrn_reflns_av_unetI/netI 0.0349
_diffrn_reflns_Laue_measured_fraction_full 0.961
_diffrn_reflns_Laue_measured_fraction_max 0.955
_diffrn_reflns_number 50513
_diffrn_reflns_point_group_measured_fraction_full 0.961
_diffrn_reflns_point_group_measured_fraction_max 0.955
_diffrn_reflns_theta_full 25.240
_diffrn_reflns_theta_max 29.488
_diffrn_reflns_theta_min 0.615
_exptl_absorpt_coefficient_mu 11.349
_exptl_absorpt_correction_T_max 0.750
_exptl_absorpt_correction_T_min 0.356
_exptl_absorpt_correction_type empirical
_exptl_absorpt_process_details 'HKL2000 DENZO SCALEPACK'
_exptl_crystal_colour 'dark green'
_exptl_crystal_density_diffrn 2.299
_exptl_crystal_density_method 'not measured'
_exptl_crystal_description rod
_exptl_crystal_F_000 5898
_exptl_crystal_size_max 0.3
_exptl_crystal_size_mid 0.05
_exptl_crystal_size_min 0.05
_refine_diff_density_max 3.331
_refine_diff_density_min -3.883
_refine_diff_density_rms 0.717
_refine_ls_extinction_method none
_refine_ls_goodness_of_fit_ref 1.091
_refine_ls_hydrogen_treatment none
_refine_ls_matrix_type full
_refine_ls_number_parameters 1445
_refine_ls_number_reflns 50513
_refine_ls_number_restraints 60
_refine_ls_restrained_S_all 1.116
_refine_ls_R_factor_all 0.0730
_refine_ls_R_factor_gt 0.0611
_refine_ls_shift/su_max 0.004
_refine_ls_shift/su_mean 0.000
_refine_ls_structure_factor_coef Fsqd
_refine_ls_weighting_details 'w=1/[\s^2^(Fo^2^)+(0.1132P)^2^+103.8019P] where P=(Fo^2^+2Fc^2^)/3'
_refine_ls_weighting_scheme calc
_refine_ls_wR_factor_gt 0.1749
_refine_ls_wR_factor_ref 0.1965
_reflns_Friedel_coverage 0.000
_reflns_number_gt 43988
_reflns_number_total 50513
_reflns_threshold_expression 'I > 2\s(I)'
_cod_data_source_file c7cc04072e2.cif
_cod_data_source_block p-1
_cod_original_cell_volume 9503.70(17)
_cod_database_code 7120260
_shelx_space_group_comment
;
The symmetry employed for this shelxl refinement is uniquely defined
by the following loop, which should always be used as a source of
symmetry information in preference to the above space-group names.
They are only intended as comments.
;
_shelxl_version_number 2014/6

loop_
_space_group_symop_operation_xyz
'x, y, z'
'-x, -y, -z'

loop_
_atom_site_label
_atom_site_type_symbol
_atom_site_fract_x
_atom_site_fract_y
_atom_site_fract_z
_atom_site_U_iso_or_equiv
_atom_site_adp_type
_atom_site_occupancy
_atom_site_site_symmetry_order
_atom_site_calc_flag
_atom_site_refinement_flags_posn
_atom_site_refinement_flags_adp
_atom_site_refinement_flags_occupancy
_atom_site_disorder_assembly
_atom_site_disorder_group
N1 N 0.4355(6) 0.9868(4) 0.7952(3) 0.0368(16) Uiso 1 1 d . . . . .
C111 C 0.3787(7) 0.9694(5) 0.8269(3) 0.0342(18) Uiso 1 1 d . . . . .
C112 C 0.4305(7) 0.9325(5) 0.8560(3) 0.040(2) Uiso 1 1 d . . . . .
C113 C 0.3718(9) 0.9232(7) 0.8888(4) 0.055(3) Uiso 1 1 d . . . . .
C114 C 0.4309(12) 0.8953(9) 0.9221(5) 0.074(4) Uiso 1 1 d . . . . .
C121 C 0.4798(7) 0.9254(5) 0.7736(3) 0.0356(18) Uiso 1 1 d . . . . .
C122 C 0.4073(9) 0.8622(7) 0.7541(4) 0.054(3) Uiso 1 1 d . . . . .
C123 C 0.4582(9) 0.8013(7) 0.7351(4) 0.052(3) Uiso 1 1 d . . . . .
C124 C 0.3875(11) 0.7384(8) 0.7184(5) 0.069(4) Uiso 1 1 d . . . . .
C131 C 0.3686(7) 1.0129(5) 0.7654(3) 0.0368(19) Uiso 1 1 d . . . . .
C132 C 0.4162(8) 1.0488(6) 0.7358(3) 0.045(2) Uiso 1 1 d . . . . .
C133 C 0.3390(10) 1.0741(7) 0.7085(4) 0.057(3) Uiso 1 1 d . . . . .
C134 C 0.3840(11) 1.1066(8) 0.6771(5) 0.070(4) Uiso 1 1 d . . . . .
C141 C 0.5166(7) 1.0405(5) 0.8154(3) 0.0361(18) Uiso 1 1 d . . . . .
C142 C 0.4858(7) 1.1098(5) 0.8378(3) 0.040(2) Uiso 1 1 d . . . . .
C143 C 0.4989(8) 1.1200(6) 0.8838(4) 0.048(2) Uiso 1 1 d . . . . .
C144 C 0.4638(9) 1.1886(7) 0.9030(4) 0.054(3) Uiso 1 1 d . . . . .
N2 N 0.2421(14) 1.0484(10) 0.4384(5) 0.1109(18) Uiso 1 1 d D U . . .
C211 C 0.2439(17) 1.0412(11) 0.4825(6) 0.1112(19) Uiso 1 1 d D U . . .
C212 C 0.2709(17) 0.9720(11) 0.4907(8) 0.111(2) Uiso 1 1 d D U . . .
C213 C 0.2727(18) 0.9616(13) 0.5324(8) 0.112(2) Uiso 1 1 d . U . . .
C214 C 0.3055(18) 0.9057(13) 0.5461(8) 0.113(3) Uiso 1 1 d . U . . .
C221 C 0.3302(18) 1.0374(13) 0.4214(8) 0.1110(19) Uiso 1 1 d . U . . .
C222 C 0.3431(15) 1.0521(13) 0.3850(7) 0.111(2) Uiso 1 1 d D U . . .
C223 C 0.4488(15) 1.0643(13) 0.3761(7) 0.110(2) Uiso 1 1 d D U . . .
C224 C 0.4491(17) 1.0974(13) 0.3409(7) 0.109(3) Uiso 1 1 d . U . . .
C231 C 0.2077(15) 1.1184(10) 0.4370(7) 0.1131(19) Uiso 1 1 d D U . . .
C232 C 0.2957(15) 1.1788(11) 0.4605(7) 0.115(2) Uiso 1 1 d D U . . .
C233 C 0.2242(15) 1.2463(11) 0.4538(8) 0.117(2) Uiso 1 1 d D U . . .
C234 C 0.3216(16) 1.3068(13) 0.4708(8) 0.120(3) Uiso 1 1 d D U . . .
C241 C 0.1631(17) 0.9925(13) 0.4103(7) 0.1087(19) Uiso 1 1 d . U . . .
C242 C 0.0734(17) 0.9970(13) 0.4310(7) 0.108(2) Uiso 1 1 d . U . . .
C243 C -0.0024(17) 0.9467(12) 0.4050(7) 0.108(2) Uiso 1 1 d . U . . .
C244 C -0.0931(17) 0.9429(12) 0.4181(7) 0.109(3) Uiso 1 1 d . U . . .
N3 N 0.1995(17) 0.6292(13) 0.4744(7) 0.138(2) Uiso 1 1 d . U . . .
C311 C 0.290(2) 0.6194(14) 0.4523(9) 0.138(2) Uiso 1 1 d D U . . .
C312 C 0.297(2) 0.5417(14) 0.4470(9) 0.139(3) Uiso 1 1 d D U . . .
C313 C 0.400(2) 0.5416(16) 0.4297(9) 0.139(3) Uiso 1 1 d . U . . .
C314 C 0.445(2) 0.4633(16) 0.4265(9) 0.140(3) Uiso 1 1 d . U . . .
C321 C 0.1063(19) 0.5723(16) 0.4551(9) 0.139(2) Uiso 1 1 d D U . . .
C322 C 0.0061(18) 0.5856(14) 0.4701(9) 0.141(3) Uiso 1 1 d D U . . .
C323 C -0.074(2) 0.5275(15) 0.4483(9) 0.141(3) Uiso 1 1 d D U . . .
C324 C -0.185(2) 0.5492(16) 0.4406(9) 0.142(3) Uiso 1 1 d . U . . .
C331 C 0.166(2) 0.6971(16) 0.4700(9) 0.138(2) Uiso 1 1 d . U . . .
C332 C 0.090(2) 0.7257(14) 0.4964(9) 0.139(3) Uiso 1 1 d D U . . .
C333 C 0.069(2) 0.8008(14) 0.4938(9) 0.140(3) Uiso 1 1 d D U . . .
C334 C -0.016(2) 0.7857(16) 0.4653(9) 0.142(3) Uiso 1 1 d . U . . .
C341 C 0.224(2) 0.6270(16) 0.5190(9) 0.137(2) Uiso 1 1 d . U . . .
C342 C 0.311(2) 0.6802(16) 0.5389(9) 0.137(3) Uiso 1 1 d . U . . .
C343 C 0.339(2) 0.6692(16) 0.5840(9) 0.137(3) Uiso 1 1 d . U . . .
C344 C 0.419(2) 0.7187(16) 0.6044(9) 0.137(3) Uiso 1 1 d . U . . .
N4 N 0.9714(7) 0.7124(5) 0.7429(3) 0.046(2) Uiso 1 1 d . . . . .
C411 C 0.9166(8) 0.6693(6) 0.7651(3) 0.045(2) Uiso 1 1 d . . . . .
C412 C 0.8735(9) 0.7083(6) 0.8008(4) 0.050(2) Uiso 1 1 d . . . . .
C413 C 0.8019(10) 0.6588(8) 0.8137(4) 0.063(3) Uiso 1 1 d . . . . .
C414 C 0.7078(10) 0.6456(8) 0.7842(4) 0.063(3) Uiso 1 1 d . . . . .
C421 C 0.9074(9) 0.7594(7) 0.7241(4) 0.056(3) Uiso 1 1 d . . . . .
C422 C 0.8149(11) 0.7209(8) 0.7002(5) 0.066(3) Uiso 1 1 d . . . . .
C423 C 0.7663(11) 0.7649(8) 0.6753(5) 0.069(4) Uiso 1 1 d . . . . .
C424 C 0.6695(15) 0.7286(11) 0.6520(7) 0.097(6) Uiso 1 1 d . . . . .
C431 C 1.0112(10) 0.6622(7) 0.7101(4) 0.061(3) Uiso 1 1 d . . . . .
C432 C 1.0740(14) 0.6962(10) 0.6841(6) 0.085(5) Uiso 1 1 d . . . . .
C433 C 1.1100(18) 0.6399(13) 0.6551(8) 0.112(7) Uiso 1 1 d . . . . .
C434 C 1.1776(16) 0.5949(12) 0.6722(7) 0.100(6) Uiso 1 1 d . . . . .
C441 C 1.0497(9) 0.7593(7) 0.7705(4) 0.055(3) Uiso 1 1 d . . . . .
C442 C 1.1270(12) 0.7223(9) 0.7897(5) 0.074(4) Uiso 1 1 d . . . . .
C443 C 1.1963(13) 0.7747(10) 0.8211(6) 0.080(4) Uiso 1 1 d . . . . .
C444 C 1.2813(16) 0.7368(12) 0.8366(7) 0.104(6) Uiso 1 1 d . . . . .
N5 N 0.8415(8) 0.8321(6) 0.9558(3) 0.059(3) Uiso 1 1 d . . . . .
C511 C 0.7796(12) 0.8710(9) 0.9890(5) 0.072(4) Uiso 1 1 d . . . . .
C512 C 0.7274(11) 0.9285(8) 0.9763(5) 0.065(3) Uiso 1 1 d . . . . .
C513 C 0.6653(13) 0.9627(10) 1.0081(6) 0.083(5) Uiso 1 1 d . . . . .
C514 C 0.5924(13) 0.9100(10) 1.0170(6) 0.082(5) Uiso 1 1 d . . . . .
C521 C 0.8627(14) 0.7676(10) 0.9685(6) 0.089(5) Uiso 1 1 d . . . . .
C522 C 0.9322(18) 0.7283(13) 0.9411(8) 0.116(7) Uiso 1 1 d . . . . .
C523 C 0.958(2) 0.6567(16) 0.9612(9) 0.139(10) Uiso 1 1 d . . . . .
C524 C 0.8586(17) 0.6115(12) 0.9527(7) 0.108(7) Uiso 1 1 d . . . . .
C531 C 0.9314(8) 0.8787(6) 0.9564(3) 0.045(2) Uiso 1 1 d . . . . .
C532 C 1.0033(9) 0.8881(7) 0.9949(4) 0.053(3) Uiso 1 1 d . . . . .
C533 C 1.0907(9) 0.9308(7) 0.9895(4) 0.053(3) Uiso 1 1 d . . . . .
C534 C 1.1437(11) 0.8978(8) 0.9558(5) 0.066(3) Uiso 1 1 d . . . . .
C541 C 0.7917(8) 0.8215(6) 0.9126(3) 0.046(2) Uiso 1 1 d . . . . .
C542 C 0.6976(9) 0.7781(7) 0.9048(4) 0.056(3) Uiso 1 1 d . . . . .
C543 C 0.6447(10) 0.7906(7) 0.8647(4) 0.058(3) Uiso 1 1 d . . . . .
C544 C 0.5521(11) 0.7388(8) 0.8514(5) 0.069(4) Uiso 1 1 d . . . . .
N6 N 0.6649(7) 0.6221(5) 0.2863(3) 0.050(2) Uiso 1 1 d . . . . .
C611 C 0.7396(9) 0.6641(7) 0.3194(4) 0.054(3) Uiso 1 1 d . . . . .
C612 C 0.7004(11) 0.7094(8) 0.3549(5) 0.065(3) Uiso 1 1 d . . . . .
C613 C 0.7826(11) 0.7484(8) 0.3852(5) 0.070(4) Uiso 1 1 d . . . . .
C614 C 0.7417(14) 0.7933(10) 0.4203(6) 0.089(5) Uiso 1 1 d . . . . .
C621 C 0.5964(8) 0.5772(6) 0.3023(4) 0.049(2) Uiso 1 1 d . . . . .
C622 C 0.6412(11) 0.5224(8) 0.3215(5) 0.067(4) Uiso 1 1 d . . . . .
C623 C 0.5743(11) 0.4903(8) 0.3450(5) 0.067(4) Uiso 1 1 d . . . . .
C624 C 0.4840(13) 0.4544(10) 0.3210(6) 0.081(5) Uiso 1 1 d . . . . .
C631 C 0.7159(10) 0.5777(7) 0.2553(4) 0.057(3) Uiso 1 1 d . . . . .
C632 C 0.6517(12) 0.5356(9) 0.2185(5) 0.075(4) Uiso 1 1 d . . . . .
C633 C 0.7073(17) 0.4923(13) 0.1884(7) 0.109(7) Uiso 1 1 d . . . . .
C634 C 0.642(2) 0.4513(17) 0.1540(10) 0.152(11) Uiso 1 1 d . . . . .
C641 C 0.6057(9) 0.6701(6) 0.2669(4) 0.051(3) Uiso 1 1 d . . . . .
C642 C 0.6639(11) 0.7218(8) 0.2498(5) 0.065(3) Uiso 1 1 d . . . . .
C643 C 0.5969(11) 0.7517(8) 0.2198(5) 0.068(4) Uiso 1 1 d . . . . .
C644 C 0.5614(12) 0.7020(9) 0.1799(5) 0.077(4) Uiso 1 1 d . . . . .
N7 N 0.2761(6) 0.6162(4) 0.0405(3) 0.0390(17) Uiso 1 1 d . . . . .
C711 C 0.1706(8) 0.5849(6) 0.0307(3) 0.044(2) Uiso 1 1 d . . . . .
C712 C 0.1082(8) 0.6105(6) 0.0624(4) 0.046(2) Uiso 1 1 d . . . . .
C713 C 0.0117(9) 0.5660(7) 0.0499(4) 0.057(3) Uiso 1 1 d . . . . .
C714 C -0.0577(12) 0.5934(9) 0.0767(5) 0.073(4) Uiso 1 1 d . . . . .
C721 C 0.3238(8) 0.5986(6) 0.0788(4) 0.048(2) Uiso 1 1 d . . . . .
C722 C 0.3147(9) 0.5208(7) 0.0787(4) 0.052(3) Uiso 1 1 d . . . . .
C723 C 0.3863(10) 0.5116(7) 0.1152(4) 0.058(3) Uiso 1 1 d . . . . .
C724 C 0.3686(11) 0.4384(8) 0.1223(5) 0.069(4) Uiso 1 1 d . . . . .
C731 C 0.3202(8) 0.5864(6) 0.0030(3) 0.044(2) Uiso 1 1 d . . . . .
C732 C 0.4276(9) 0.5998(7) 0.0076(4) 0.055(3) Uiso 1 1 d . . . . .
C733 C 0.4624(10) 0.5914(7) -0.0351(4) 0.061(3) Uiso 1 1 d . . . . .
C734 C 0.4429(12) 0.6485(9) -0.0556(5) 0.077(4) Uiso 1 1 d . . . . .
C741 C 0.2813(8) 0.6943(6) 0.0493(3) 0.044(2) Uiso 1 1 d . . . . .
C742 C 0.2251(8) 0.7247(6) 0.0168(4) 0.047(2) Uiso 1 1 d . . . . .
C743 C 0.2492(8) 0.8026(6) 0.0296(4) 0.047(2) Uiso 1 1 d . . . . .
C744 C 0.3407(10) 0.8297(8) 0.0152(4) 0.062(3) Uiso 1 1 d . . . . .
O1 O -0.0247(4) 1.1591(3) 0.72828(17) 0.0239(10) Uani 1 1 d . . . . .
O2 O 0.0011(4) 1.2427(3) 0.80292(17) 0.0252(11) Uani 1 1 d . . . . .
O3 O -0.2780(4) 1.1600(3) 0.64703(18) 0.0292(12) Uani 1 1 d . . . . .
O4 O -0.4124(4) 1.2421(3) 0.66962(19) 0.0303(12) Uani 1 1 d . . . . .
O5 O -0.3720(4) 1.3750(3) 0.78794(19) 0.0299(12) Uani 1 1 d . . . . .
O6 O -0.2151(4) 1.3753(3) 0.83888(18) 0.0284(12) Uani 1 1 d . . . . .
O7 O 0.1525(4) 1.3398(3) 0.8255(2) 0.0329(13) Uani 1 1 d . . . . .
O8 O 0.1022(5) 1.1700(3) 0.6759(2) 0.0344(13) Uani 1 1 d . . . . .
O9 O -0.1905(5) 1.1712(4) 0.58062(19) 0.0356(14) Uani 1 1 d . . . . .
O10 O -0.4636(5) 1.3407(4) 0.6285(2) 0.0368(14) Uani 1 1 d . . . . .
O11 O -0.4188(5) 1.4923(4) 0.7649(2) 0.0381(14) Uani 1 1 d . . . . .
O12 O -0.0955(5) 1.4929(3) 0.8690(2) 0.0378(14) Uani 1 1 d . . . . .
O13 O 0.0999(4) 1.2709(3) 0.74536(17) 0.0250(11) Uani 1 1 d . . . . .
O14 O -0.0898(4) 1.1971(3) 0.66033(18) 0.0283(11) Uani 1 1 d . . . . .
O15 O -0.3039(4) 1.2705(3) 0.61412(18) 0.0308(12) Uani 1 1 d . . . . .
O16 O -0.3774(4) 1.3759(3) 0.70917(18) 0.0289(12) Uani 1 1 d . . . . .
O17 O -0.2406(4) 1.4848(3) 0.80565(18) 0.0305(12) Uani 1 1 d . . . . .
O18 O -0.0383(4) 1.3752(3) 0.81816(18) 0.0285(12) Uani 1 1 d . . . . .
O19 O -0.0804(4) 1.2808(3) 0.74054(17) 0.0227(10) Uani 1 1 d . . . . .
O20 O -0.2317(4) 1.2853(3) 0.68866(17) 0.0242(10) Uani 1 1 d . . . . .
O21 O -0.2068(4) 1.3675(3) 0.76202(17) 0.0248(11) Uani 1 1 d . . . . .
O22 O 0.0372(4) 1.3009(3) 0.67633(18) 0.0272(11) Uani 1 1 d . . . . .
O23 O -0.1167(4) 1.3019(3) 0.62864(19) 0.0310(12) Uani 1 1 d . . . . .
O24 O -0.2758(4) 1.3994(3) 0.65435(19) 0.0290(12) Uani 1 1 d . . . . .
O25 O -0.2514(4) 1.4804(3) 0.7265(2) 0.0318(13) Uani 1 1 d . . . . .
O26 O -0.0654(4) 1.4792(3) 0.7865(2) 0.0305(12) Uani 1 1 d . . . . .
O27 O 0.0659(4) 1.4007(3) 0.7644(2) 0.0280(12) Uani 1 1 d . . . . .
O28 O -0.1006(4) 1.3895(3) 0.70703(18) 0.0260(11) Uani 1 1 d . . . . .
O29 O 0.0476(5) 1.3701(4) 0.6124(2) 0.0383(15) Uani 1 1 d . . . . .
O30 O -0.1007(4) 1.4396(3) 0.6429(2) 0.0308(12) Uani 1 1 d . . . . .
O31 O -0.2271(5) 1.5405(3) 0.6604(2) 0.0365(14) Uani 1 1 d . . . . .
O32 O -0.0764(4) 1.5206(3) 0.71574(19) 0.0297(12) Uani 1 1 d . . . . .
O33 O 0.0946(5) 1.5425(3) 0.7647(2) 0.0370(14) Uani 1 1 d . . . . .
O34 O 0.0582(4) 1.4388(3) 0.6941(2) 0.0306(12) Uani 1 1 d . . . . .
O35 O 0.1438(4) 1.0224(3) 0.73972(18) 0.0266(11) Uani 1 1 d . . . . .
O36 O -0.0140(4) 1.0252(3) 0.69000(17) 0.0259(11) Uani 1 1 d . . . . .
O37 O -0.2240(4) 1.1602(3) 0.72696(17) 0.0238(10) Uani 1 1 d . . . . .
O38 O -0.1988(4) 1.2434(3) 0.80154(17) 0.0240(10) Uani 1 1 d . . . . .
O39 O 0.0554(4) 1.2390(3) 0.88135(18) 0.0285(12) Uani 1 1 d . . . . .
O40 O 0.1881(4) 1.1558(3) 0.85803(18) 0.0276(11) Uani 1 1 d . . . . .
O41 O 0.1853(4) 0.9024(3) 0.7629(2) 0.0312(12) Uani 1 1 d . . . . .
O42 O 0.0100(4) 0.9149(3) 0.72273(18) 0.0266(11) Uani 1 1 d . . . . .
O43 O -0.1364(5) 0.9092(3) 0.6602(2) 0.0338(13) Uani 1 1 d . . . . .
O44 O -0.1903(4) 1.0272(3) 0.71089(18) 0.0269(11) Uani 1 1 d . . . . .
O45 O -0.3766(4) 1.0677(3) 0.70450(19) 0.0313(12) Uani 1 1 d . . . . .
O46 O -0.3238(4) 1.1338(3) 0.78511(17) 0.0248(11) Uani 1 1 d . . . . .
O47 O -0.3228(4) 1.2341(3) 0.85549(19) 0.0313(12) Uani 1 1 d . . . . .
O48 O -0.1327(4) 1.2047(3) 0.86992(18) 0.0278(11) Uani 1 1 d . . . . .
O49 O -0.0294(5) 1.2300(4) 0.94880(19) 0.0362(14) Uani 1 1 d . . . . .
O50 O 0.0819(4) 1.1294(3) 0.91471(18) 0.0309(12) Uani 1 1 d . . . . .
O51 O 0.2410(5) 1.0577(3) 0.8994(2) 0.0343(13) Uani 1 1 d . . . . .
O52 O 0.1511(4) 1.0226(3) 0.81875(18) 0.0284(12) Uani 1 1 d . . . . .
O53 O -0.0204(4) 1.0327(3) 0.76673(17) 0.0232(10) Uani 1 1 d . . . . .
O54 O -0.1452(4) 1.1210(3) 0.78935(18) 0.0248(11) Uani 1 1 d . . . . .
O55 O 0.0069(4) 1.1149(3) 0.83999(17) 0.0241(10) Uani 1 1 d . . . . .
O56 O 0.0202(4) 0.9204(3) 0.80166(19) 0.0283(12) Uani 1 1 d . . . . .
O57 O -0.1642(4) 0.9234(3) 0.74287(18) 0.0275(11) Uani 1 1 d . . . . .
O58 O -0.2948(4) 1.0020(3) 0.76499(19) 0.0266(11) Uani 1 1 d . . . . .
O59 O -0.2628(4) 1.1017(3) 0.85394(18) 0.0265(11) Uani 1 1 d . . . . .
O60 O -0.1081(4) 1.0998(3) 0.90089(18) 0.0294(12) Uani 1 1 d . . . . .
O61 O 0.0495(4) 1.0003(3) 0.87384(19) 0.0286(12) Uani 1 1 d . . . . .
O62 O -0.1261(4) 1.0110(3) 0.82195(17) 0.0252(11) Uani 1 1 d . . . . .
O63 O -0.0015(4) 0.8594(3) 0.86672(19) 0.0313(12) Uani 1 1 d . . . . .
O64 O -0.1528(4) 0.8790(3) 0.81241(19) 0.0290(12) Uani 1 1 d . . . . .
O65 O -0.3249(4) 0.8607(3) 0.7645(2) 0.0352(14) Uani 1 1 d . . . . .
O66 O -0.2849(4) 0.9639(3) 0.83546(18) 0.0275(11) Uani 1 1 d . . . . .
O67 O -0.2740(5) 1.0320(4) 0.9166(2) 0.0375(14) Uani 1 1 d . . . . .
O68 O -0.1269(4) 0.9613(3) 0.8863(2) 0.0310(12) Uani 1 1 d . . . . .
O1H O -0.3608(4) 1.2478(3) 0.74800(18) 0.0267(11) Uani 1 1 d . . . . .
O2H O 0.1355(4) 1.1512(3) 0.77983(18) 0.0270(11) Uani 1 1 d . . . . .
Si1 Si -0.15548(15) 1.33149(11) 0.72433(7) 0.0221(4) Uani 1 1 d . . . . .
Si2 Si -0.07117(15) 1.06912(11) 0.80470(7) 0.0222(4) Uani 1 1 d . . . . .
Cr1 Cr -0.11217(8) 1.20091(6) 0.76484(4) 0.0219(2) Uani 1 1 d . . . . .
Mn1 Mn -0.31888(8) 1.19976(6) 0.69747(4) 0.0250(2) Uani 1 1 d . . . . .
Mn2 Mn -0.28542(9) 1.30988(6) 0.79501(4) 0.0248(2) Uani 1 1 d . . . . .
Mn3 Mn 0.09372(8) 1.19857(6) 0.83065(4) 0.0246(2) Uani 1 1 d . . . . .
Mn4 Mn 0.05920(8) 1.08981(6) 0.73321(4) 0.0237(2) Uani 1 1 d . . . . .
W1 W 0.05266(2) 1.32762(2) 0.79055(2) 0.02547(7) Uani 1 1 d . . . . .
W2 W 0.02167(2) 1.22232(2) 0.69690(2) 0.02559(7) Uani 1 1 d . . . . .
W3 W -0.19991(2) 1.21937(2) 0.62795(2) 0.02798(7) Uani 1 1 d . . . . .
W4 W -0.36618(2) 1.32293(2) 0.65667(2) 0.02718(7) Uani 1 1 d . . . . .
W5 W -0.33063(2) 1.43931(2) 0.76017(2) 0.02729(7) Uani 1 1 d . . . . .
W6 W -0.13588(2) 1.43817(2) 0.82325(2) 0.02831(7) Uani 1 1 d . . . . .
W7 W 0.01030(2) 1.47535(2) 0.74475(2) 0.02749(7) Uani 1 1 d . . . . .
W8 W -0.01889(2) 1.37130(2) 0.65179(2) 0.02784(7) Uani 1 1 d . . . . .
W9 W -0.18939(2) 1.47376(2) 0.68070(2) 0.02755(7) Uani 1 1 d . . . . .
W10 W -0.24457(2) 1.18087(2) 0.83378(2) 0.02410(7) Uani 1 1 d . . . . .
W11 W -0.27927(2) 1.07581(2) 0.74004(2) 0.02362(7) Uani 1 1 d . . . . .
W12 W -0.09460(2) 0.96319(2) 0.70592(2) 0.02511(7) Uani 1 1 d . . . . .
W13 W 0.10089(2) 0.96005(2) 0.76853(2) 0.02411(7) Uani 1 1 d . . . . .
W14 W 0.14205(2) 1.07620(2) 0.87188(2) 0.02601(7) Uani 1 1 d . . . . .
W15 W -0.02207(2) 1.18056(2) 0.90156(2) 0.02685(7) Uani 1 1 d . . . . .
W16 W -0.20712(2) 1.03118(2) 0.87814(2) 0.02738(7) Uani 1 1 d . . . . .
W17 W -0.23934(2) 0.92603(2) 0.78493(2) 0.02623(7) Uani 1 1 d . . . . .
W18 W -0.03964(2) 0.92776(2) 0.84822(2) 0.02640(7) Uani 1 1 d . . . . .
C11 C 0.067(7) 0.589(5) 0.861(3) 0.404(10) Uiso 0.645(6) 1 d D U P . .
C12 C 0.145(8) 0.539(6) 0.855(3) 0.404(10) Uiso 0.645(6) 1 d D U P A .
Cl11 Cl 0.124(3) 0.656(2) 0.9008(13) 0.404(10) Uiso 0.645(6) 1 d D U P A .
Cl12 Cl 0.209(3) 0.515(2) 0.8969(13) 0.405(10) Uiso 0.645(6) 1 d D U P . .
C13 C 0.0340(19) 0.6117(10) 0.8638(10) 0.050(7) Uiso 0.355(6) 1 d D . P A 1
C14 C 0.110(2) 0.5617(15) 0.8662(6) 0.046(7) Uiso 0.355(6) 1 d D . P A 1
Cl13 Cl 0.0863(10) 0.6958(7) 0.8803(4) 0.087(4) Uiso 0.355(6) 1 d D . P A 1
Cl14 Cl 0.1631(9) 0.5681(7) 0.9164(4) 0.077(3) Uiso 0.355(6) 1 d D . P A 1
C21 C 0.4623(16) 0.8349(12) 0.4304(7) 0.104(6) Uiso 1 1 d . . . . .
C22 C 0.4893(18) 0.7815(13) 0.4515(7) 0.112(7) Uiso 1 1 d . . . . .
Cl21 Cl 0.5312(4) 0.9180(3) 0.45232(19) 0.1071(16) Uiso 1 1 d . . . . .
Cl22 Cl 0.4724(6) 0.7921(4) 0.5024(2) 0.140(2) Uiso 1 1 d . . . . .
C31 C 0.750(2) 0.7046(16) 0.0548(9) 0.050(7) Uiso 0.645(6) 1 d . . P . .
C32 C 0.7164(13) 0.6768(9) 0.0867(5) 0.033(3) Uiso 0.645(6) 1 d . . P A .
Cl31 Cl 0.6591(3) 0.7127(2) 0.01615(14) 0.0487(10) Uiso 0.645(6) 1 d . . P A .
Cl32 Cl 0.6649(4) 0.5896(3) 0.06733(17) 0.0603(13) Uiso 0.645(6) 1 d . . P . .
C33 C 0.742(4) 0.716(3) 0.0552(19) 0.057(16) Uiso 0.355(6) 1 d . . P A 1
C34 C 0.740(4) 0.669(3) 0.0895(16) 0.068(14) Uiso 0.355(6) 1 d . . P A 1
Cl33 Cl 0.6260(10) 0.6176(8) 0.0806(4) 0.089(4) Uiso 0.355(6) 1 d . . P A 1
Cl34 Cl 0.7234(12) 0.6573(9) 0.0065(5) 0.104(5) Uiso 0.355(6) 1 d . . P A 1
C41 C 0.1602(13) 0.9143(13) 0.6502(8) 0.077(7) Uiso 0.645(6) 1 d D . P . .
C42 C 0.073(2) 0.8624(17) 0.6384(11) 0.104(11) Uiso 0.645(6) 1 d D . P A .
Cl41 Cl 0.2734(8) 0.8821(6) 0.6547(3) 0.123(3) Uiso 0.645(6) 1 d D . P A .
Cl42 Cl 0.0866(8) 0.7897(6) 0.5991(3) 0.124(3) Uiso 0.645(6) 1 d . . P . .
C43 C 0.1587(15) 0.8781(14) 0.6597(7) 0.040(6) Uiso 0.355(6) 1 d D . P A 1
C44 C 0.0812(18) 0.8819(15) 0.6252(8) 0.037(6) Uiso 0.355(6) 1 d D . P A 1
Cl43 Cl 0.2505(10) 0.8297(8) 0.6417(4) 0.087(4) Uiso 0.355(6) 1 d D . P A 1
Cl44 Cl 0.0216(10) 0.8004(7) 0.6022(4) 0.080(3) Uiso 0.355(6) 1 d . . P A 1

loop_
_atom_site_aniso_label
_atom_site_aniso_U_11
_atom_site_aniso_U_22
_atom_site_aniso_U_33
_atom_site_aniso_U_23
_atom_site_aniso_U_13
_atom_site_aniso_U_12
O1 0.024(2) 0.021(2) 0.028(3) 0.005(2) 0.009(2) 0.004(2)
O2 0.026(3) 0.023(3) 0.027(3) 0.007(2) 0.002(2) 0.000(2)
O3 0.031(3) 0.025(3) 0.029(3) 0.003(2) 0.003(2) -0.001(2)
O4 0.026(3) 0.032(3) 0.032(3) 0.009(2) -0.001(2) -0.002(2)
O5 0.028(3) 0.027(3) 0.037(3) 0.009(2) 0.006(2) 0.006(2)
O6 0.032(3) 0.027(3) 0.026(3) 0.002(2) 0.008(2) 0.004(2)
O7 0.025(3) 0.032(3) 0.040(3) 0.010(3) -0.001(2) -0.005(2)
O8 0.034(3) 0.036(3) 0.038(3) 0.013(3) 0.012(3) 0.011(3)
O9 0.042(4) 0.039(3) 0.024(3) 0.006(3) 0.004(3) 0.002(3)
O10 0.029(3) 0.044(4) 0.036(3) 0.009(3) -0.001(3) 0.002(3)
O11 0.035(3) 0.034(3) 0.046(4) 0.007(3) 0.012(3) 0.008(3)
O12 0.040(3) 0.033(3) 0.035(3) -0.003(3) 0.003(3) 0.003(3)
O13 0.023(2) 0.026(3) 0.026(3) 0.008(2) 0.006(2) 0.000(2)
O14 0.029(3) 0.029(3) 0.029(3) 0.009(2) 0.010(2) 0.004(2)
O15 0.035(3) 0.032(3) 0.027(3) 0.008(2) 0.003(2) 0.006(2)
O16 0.027(3) 0.031(3) 0.028(3) 0.007(2) 0.001(2) 0.002(2)
O17 0.032(3) 0.030(3) 0.027(3) 0.001(2) 0.005(2) 0.003(2)
O18 0.030(3) 0.024(3) 0.030(3) 0.004(2) 0.001(2) 0.001(2)
O19 0.024(2) 0.018(2) 0.026(3) 0.006(2) 0.003(2) 0.0001(19)
O20 0.022(2) 0.024(3) 0.026(3) 0.007(2) 0.001(2) -0.001(2)
O21 0.026(3) 0.023(3) 0.025(3) 0.004(2) 0.006(2) 0.002(2)
O22 0.025(3) 0.027(3) 0.032(3) 0.012(2) 0.004(2) 0.000(2)
O23 0.034(3) 0.028(3) 0.035(3) 0.014(2) 0.008(2) 0.004(2)
O24 0.033(3) 0.027(3) 0.031(3) 0.013(2) 0.006(2) 0.002(2)
O25 0.028(3) 0.025(3) 0.042(3) 0.006(2) 0.005(2) 0.001(2)
O26 0.031(3) 0.022(3) 0.037(3) 0.002(2) 0.007(2) 0.000(2)
O27 0.024(3) 0.019(2) 0.042(3) 0.009(2) 0.003(2) -0.001(2)
O28 0.027(3) 0.025(3) 0.028(3) 0.007(2) 0.007(2) 0.003(2)
O29 0.037(3) 0.043(4) 0.045(4) 0.023(3) 0.017(3) 0.009(3)
O30 0.027(3) 0.029(3) 0.041(3) 0.015(3) 0.009(2) 0.005(2)
O31 0.037(3) 0.030(3) 0.047(4) 0.015(3) 0.008(3) 0.005(3)
O32 0.027(3) 0.023(3) 0.037(3) 0.006(2) 0.000(2) -0.001(2)
O33 0.032(3) 0.024(3) 0.054(4) 0.009(3) 0.003(3) -0.002(2)
O34 0.025(3) 0.026(3) 0.043(4) 0.013(2) 0.004(2) -0.002(2)
O35 0.023(2) 0.024(3) 0.035(3) 0.006(2) 0.010(2) 0.002(2)
O36 0.029(3) 0.027(3) 0.022(3) 0.004(2) 0.006(2) -0.001(2)
O37 0.024(2) 0.025(3) 0.025(3) 0.010(2) 0.005(2) 0.002(2)
O38 0.024(2) 0.020(2) 0.030(3) 0.008(2) 0.005(2) 0.0017(19)
O39 0.030(3) 0.023(3) 0.029(3) 0.001(2) 0.000(2) 0.004(2)
O40 0.027(3) 0.024(3) 0.031(3) 0.009(2) -0.002(2) -0.002(2)
O41 0.027(3) 0.030(3) 0.038(3) 0.010(2) 0.006(2) 0.002(2)
O42 0.027(3) 0.022(3) 0.029(3) 0.002(2) 0.004(2) 0.002(2)
O43 0.033(3) 0.030(3) 0.034(3) 0.001(2) 0.000(2) 0.001(2)
O44 0.023(3) 0.025(3) 0.031(3) 0.003(2) 0.004(2) 0.002(2)
O45 0.024(3) 0.034(3) 0.032(3) 0.003(2) 0.000(2) 0.002(2)
O46 0.024(2) 0.028(3) 0.023(3) 0.005(2) 0.005(2) 0.001(2)
O47 0.029(3) 0.033(3) 0.032(3) 0.005(2) 0.008(2) 0.007(2)
O48 0.025(3) 0.030(3) 0.029(3) 0.009(2) 0.004(2) 0.005(2)
O49 0.040(3) 0.041(4) 0.026(3) 0.004(3) 0.003(3) 0.010(3)
O50 0.035(3) 0.033(3) 0.023(3) 0.003(2) 0.002(2) 0.008(2)
O51 0.032(3) 0.036(3) 0.034(3) 0.005(3) 0.002(2) 0.006(3)
O52 0.029(3) 0.028(3) 0.028(3) 0.007(2) 0.002(2) 0.002(2)
O53 0.022(2) 0.021(2) 0.028(3) 0.006(2) 0.005(2) 0.0006(19)
O54 0.024(3) 0.023(3) 0.028(3) 0.008(2) 0.004(2) -0.001(2)
O55 0.024(2) 0.025(3) 0.024(3) 0.005(2) 0.001(2) 0.003(2)
O56 0.031(3) 0.019(2) 0.035(3) 0.008(2) 0.004(2) -0.002(2)
O57 0.028(3) 0.021(3) 0.032(3) 0.004(2) 0.004(2) 0.000(2)
O58 0.022(2) 0.023(3) 0.036(3) 0.010(2) 0.007(2) 0.002(2)
O59 0.025(3) 0.025(3) 0.031(3) 0.008(2) 0.005(2) 0.005(2)
O60 0.032(3) 0.030(3) 0.029(3) 0.011(2) 0.009(2) 0.006(2)
O61 0.028(3) 0.029(3) 0.031(3) 0.011(2) 0.005(2) 0.002(2)
O62 0.029(3) 0.021(2) 0.026(3) 0.006(2) 0.006(2) 0.002(2)
O63 0.030(3) 0.032(3) 0.035(3) 0.015(3) 0.006(2) 0.002(2)
O64 0.024(3) 0.025(3) 0.037(3) 0.008(2) 0.003(2) -0.002(2)
O65 0.029(3) 0.027(3) 0.050(4) 0.013(3) 0.005(3) -0.001(2)
O66 0.030(3) 0.024(3) 0.032(3) 0.010(2) 0.009(2) 0.001(2)
O67 0.038(3) 0.043(4) 0.038(4) 0.020(3) 0.011(3) 0.008(3)
O68 0.029(3) 0.031(3) 0.039(3) 0.017(3) 0.011(2) 0.006(2)
O1H 0.027(3) 0.026(3) 0.028(3) 0.008(2) 0.005(2) 0.002(2)
O2H 0.028(3) 0.024(3) 0.028(3) 0.005(2) 0.005(2) 0.002(2)
Si1 0.0204(9) 0.0211(9) 0.0249(10) 0.0058(8) 0.0031(7) 0.0003(7)
Si2 0.0214(9) 0.0200(9) 0.0250(10) 0.0047(8) 0.0047(8) -0.0010(7)
Cr1 0.0216(5) 0.0202(6) 0.0245(6) 0.0057(5) 0.0045(5) 0.0010(4)
Mn1 0.0243(5) 0.0235(5) 0.0262(6) 0.0047(4) 0.0017(4) 0.0000(4)
Mn2 0.0258(5) 0.0227(5) 0.0263(6) 0.0046(4) 0.0060(4) 0.0028(4)
Mn3 0.0238(5) 0.0228(5) 0.0259(6) 0.0042(4) 0.0008(4) 0.0008(4)
Mn4 0.0234(5) 0.0211(5) 0.0268(6) 0.0043(4) 0.0050(4) 0.0030(4)
W1 0.02261(14) 0.02191(14) 0.03119(16) 0.00675(12) 0.00082(12) -0.00118(11)
W2 0.02558(15) 0.02435(15) 0.02951(16) 0.00848(12) 0.00904(12) 0.00435(11)
W3 0.03136(16) 0.02746(16) 0.02414(15) 0.00367(12) 0.00420(12) 0.00135(12)
W4 0.02504(15) 0.02706(15) 0.02948(16) 0.00845(12) 0.00034(12) 0.00116(11)
W5 0.02626(15) 0.02343(15) 0.03324(17) 0.00621(12) 0.00709(12) 0.00520(11)
W6 0.03083(16) 0.02341(15) 0.02821(16) 0.00080(12) 0.00372(12) 0.00124(12)
W7 0.02546(15) 0.02048(14) 0.03679(18) 0.00803(12) 0.00361(12) -0.00079(11)
W8 0.02772(15) 0.02741(16) 0.03195(17) 0.01154(13) 0.00911(12) 0.00322(12)
W9 0.02661(15) 0.02355(15) 0.03481(17) 0.01094(12) 0.00513(12) 0.00253(11)
W10 0.02417(14) 0.02418(14) 0.02562(15) 0.00706(11) 0.00664(11) 0.00377(11)
W11 0.02155(13) 0.02157(14) 0.02730(15) 0.00596(11) 0.00179(11) -0.00059(10)
W12 0.02538(14) 0.02227(14) 0.02597(15) 0.00232(11) 0.00296(11) 0.00071(11)
W13 0.02293(14) 0.02084(14) 0.02900(16) 0.00578(11) 0.00469(11) 0.00224(10)
W14 0.02449(14) 0.02571(15) 0.02733(16) 0.00632(12) 0.00024(11) 0.00291(11)
W15 0.02882(15) 0.02788(15) 0.02326(15) 0.00416(12) 0.00302(12) 0.00423(12)
W16 0.02832(15) 0.02842(16) 0.02922(16) 0.01163(12) 0.00899(12) 0.00415(12)
W17 0.02373(14) 0.02136(14) 0.03454(17) 0.00884(12) 0.00439(12) -0.00091(11)
W18 0.02649(15) 0.02436(15) 0.03091(17) 0.01095(12) 0.00519(12) 0.00267(11)

loop_
_atom_type_symbol
_atom_type_description
_atom_type_scat_dispersion_real
_atom_type_scat_dispersion_imag
_atom_type_scat_source
C C 0.0033 0.0016 'International Tables Vol C Tables 4.2.6.8 and 6.1.1.4'
N N 0.0061 0.0033 'International Tables Vol C Tables 4.2.6.8 and 6.1.1.4'
O O 0.0106 0.0060 'International Tables Vol C Tables 4.2.6.8 and 6.1.1.4'
Si Si 0.0817 0.0704 'International Tables Vol C Tables 4.2.6.8 and 6.1.1.4'
Cr Cr 0.3209 0.6236 'International Tables Vol C Tables 4.2.6.8 and 6.1.1.4'
Mn Mn 0.3368 0.7283 'International Tables Vol C Tables 4.2.6.8 and 6.1.1.4'
W W -0.8490 6.8722 'International Tables Vol C Tables 4.2.6.8 and 6.1.1.4'
Cl Cl 0.1484 0.1585 'International Tables Vol C Tables 4.2.6.8 and 6.1.1.4'

loop_
_geom_angle_atom_site_label_1
_geom_angle_atom_site_label_2
_geom_angle_atom_site_label_3
_geom_angle
C121 N1 C111 111.8(7)
C121 N1 C131 110.2(7)
C111 N1 C131 107.2(7)
C121 N1 C141 106.4(7)
C111 N1 C141 109.6(7)
C131 N1 C141 111.6(7)
N1 C111 C112 114.7(8)
C113 C112 C111 110.9(9)
C112 C113 C114 110.7(11)
N1 C121 C122 113.7(8)
C123 C122 C121 110.4(10)
C122 C123 C124 110.0(11)
N1 C131 C132 115.5(8)
C133 C132 C131 109.1(9)
C132 C133 C134 110.2(11)
N1 C141 C142 114.8(8)
C143 C142 C141 113.7(9)
C142 C143 C144 109.6(10)
C221 N2 C231 113.2(19)
C221 N2 C211 115.2(18)
C231 N2 C211 106.5(17)
C221 N2 C241 106.6(18)
C231 N2 C241 106.4(16)
C211 N2 C241 108.5(17)
N2 C211 C212 115.9(19)
C213 C212 C211 118(2)
C214 C213 C212 126(2)
C222 C221 N2 121(2)
C221 C222 C223 117(2)
C224 C223 C222 109(2)
N2 C231 C232 107.9(16)
C231 C232 C233 91.8(14)
C234 C233 C232 90.7(15)
C242 C241 N2 107.3(19)
C243 C242 C241 109(2)
C244 C243 C242 118(2)
C331 N3 C341 112(2)
C331 N3 C311 107(2)
C341 N3 C311 110(2)
C331 N3 C321 105(2)
C341 N3 C321 108(2)
C311 N3 C321 116(2)
C312 C311 N3 101(2)
C311 C312 C313 96(2)
C312 C313 C314 111(2)
C322 C321 N3 120(2)
C323 C322 C321 113(2)
C322 C323 C324 118(2)
N3 C331 C332 117(2)
C331 C332 C333 113(3)
C334 C333 C332 99(2)
N3 C341 C342 110(2)
C341 C342 C343 107(2)
C344 C343 C342 109(3)
C441 N4 C411 112.3(9)
C441 N4 C431 110.7(10)
C411 N4 C431 106.0(9)
C441 N4 C421 105.9(9)
C411 N4 C421 111.2(9)
C431 N4 C421 110.8(10)
N4 C411 C412 115.8(10)
C411 C412 C413 108.9(10)
C412 C413 C414 110.9(11)
C422 C421 N4 112.8(11)
C423 C422 C421 110.1(13)
C422 C423 C424 111.5(15)
N4 C431 C432 114.7(12)
C433 C432 C431 107.4(17)
C432 C433 C434 118(2)
N4 C441 C442 114.5(11)
C441 C442 C443 109.9(14)
C442 C443 C444 108.9(16)
C521 N5 C541 114.3(12)
C521 N5 C531 112.4(12)
C541 N5 C531 104.1(9)
C521 N5 C511 105.1(12)
C541 N5 C511 112.4(10)
C531 N5 C511 108.6(10)
C512 C511 N5 114.2(13)
C511 C512 C513 112.9(14)
C514 C513 C512 111.6(15)
N5 C521 C522 110.2(17)
C521 C522 C523 105.6(19)
C524 C523 C522 103(2)
N5 C531 C532 114.7(10)
C533 C532 C531 108.3(10)
C534 C533 C532 115.0(12)
C542 C541 N5 114.0(10)
C541 C542 C543 106.3(11)
C542 C543 C544 108.8(11)
C631 N6 C621 109.5(10)
C631 N6 C611 107.7(10)
C621 N6 C611 112.8(9)
C631 N6 C641 110.8(10)
C621 N6 C641 106.3(9)
C611 N6 C641 109.7(9)
N6 C611 C612 115.0(11)
C613 C612 C611 109.0(12)
C612 C613 C614 108.0(14)
N6 C621 C622 115.0(10)
C623 C622 C621 112.1(12)
C624 C623 C622 115.9(14)
N6 C631 C632 114.6(12)
C631 C632 C633 112.1(15)
C634 C633 C632 110(2)
N6 C641 C642 114.1(10)
C641 C642 C643 109.2(12)
C644 C643 C642 114.7(13)
C731 N7 C721 113.4(8)
C731 N7 C741 112.1(8)
C721 N7 C741 105.6(8)
C731 N7 C711 104.4(8)
C721 N7 C711 110.9(8)
C741 N7 C711 110.6(8)
C712 C711 N7 115.2(9)
C711 C712 C713 107.0(10)
C714 C713 C712 110.4(12)
N7 C721 C722 114.3(9)
C721 C722 C723 106.3(10)
C724 C723 C722 109.6(11)
N7 C731 C732 114.5(9)
C731 C732 C733 110.3(11)
C734 C733 C732 114.7(13)
N7 C741 C742 115.3(9)
C743 C742 C741 106.0(9)
C742 C743 C744 115.1(10)
Mn4 O1 W2 112.2(3)
Mn4 O1 Cr1 130.3(3)
W2 O1 Cr1 111.9(3)
Mn3 O2 W1 113.1(3)
Mn3 O2 Cr1 128.7(3)
W1 O2 Cr1 111.7(3)
W3 O3 Mn1 113.9(3)
W4 O4 Mn1 113.7(3)
W5 O5 Mn2 114.3(3)
W6 O6 Mn2 114.2(3)
W2 O13 W1 124.0(3)
W2 O14 W3 152.0(3)
W3 O15 W4 119.7(3)
W4 O16 W5 154.4(3)
W6 O17 W5 119.9(3)
W1 O18 W6 153.2(4)
Si1 O19 Cr1 126.6(3)
Si1 O19 W2 120.7(3)
Cr1 O19 W2 95.1(2)
Si1 O19 W1 120.7(3)
Cr1 O19 W1 94.9(2)
W2 O19 W1 90.38(18)
Si1 O20 Mn1 122.5(3)
Si1 O20 W3 126.6(3)
Mn1 O20 W3 89.6(2)
Si1 O20 W4 126.2(3)
Mn1 O20 W4 89.03(19)
W3 O20 W4 91.7(2)
Si1 O21 Mn2 122.3(3)
Si1 O21 W6 127.5(3)
Mn2 O21 W6 89.3(2)
Si1 O21 W5 126.7(3)
Mn2 O21 W5 89.1(2)
W6 O21 W5 90.24(19)
W2 O22 W8 149.4(3)
W8 O23 W3 154.0(4)
W9 O24 W4 150.0(3)
W9 O25 W5 151.1(4)
W7 O26 W6 153.5(3)
W1 O27 W7 148.7(3)
Si1 O28 W8 126.5(3)
Si1 O28 W7 125.6(3)
W8 O28 W7 93.4(2)
Si1 O28 W9 119.6(3)
W8 O28 W9 91.0(2)
W7 O28 W9 90.8(2)
W8 O30 W9 121.9(3)
W7 O32 W9 123.4(3)
W8 O34 W7 120.4(3)
W13 O35 Mn4 113.9(3)
W12 O36 Mn4 114.7(3)
Mn1 O37 Cr1 132.0(3)
Mn1 O37 W11 109.9(3)
Cr1 O37 W11 111.8(3)
Mn2 O38 Cr1 129.6(3)
Mn2 O38 W10 111.7(3)
Cr1 O38 W10 111.9(3)
W15 O39 Mn3 114.2(3)
W14 O40 Mn3 113.7(3)
W12 O42 W13 119.2(3)
W11 O44 W12 151.6(4)
W11 O46 W10 124.4(3)
W10 O48 W15 151.7(3)
W15 O50 W14 119.9(3)
W14 O52 W13 153.6(3)
Si2 O53 Mn4 122.7(3)
Si2 O53 W12 126.6(3)
Mn4 O53 W12 89.5(2)
Si2 O53 W13 126.4(3)
Mn4 O53 W13 89.35(19)
W12 O53 W13 91.02(19)
Si2 O54 Cr1 126.4(3)
Si2 O54 W10 121.0(3)
Cr1 O54 W10 95.1(2)
Si2 O54 W11 120.3(3)
Cr1 O54 W11 94.8(2)
W10 O54 W11 90.61(19)
Si2 O55 Mn3 122.6(3)
Si2 O55 W15 126.5(3)
Mn3 O55 W15 90.2(2)
Si2 O55 W14 126.5(3)
Mn3 O55 W14 89.1(2)
W15 O55 W14 90.86(19)
W18 O56 W13 150.8(3)
W17 O57 W12 154.8(3)
W11 O58 W17 148.4(3)
W10 O59 W16 148.3(3)
W16 O60 W15 154.8(3)
W18 O61 W14 151.1(4)
Si2 O62 W17 126.1(3)
Si2 O62 W16 125.5(3)
W17 O62 W16 93.3(2)
Si2 O62 W18 120.1(3)
W17 O62 W18 91.10(19)
W16 O62 W18 90.8(2)
W17 O64 W18 121.6(3)
W17 O66 W16 121.5(3)
W16 O68 W18 121.5(3)
Mn1 O1H Mn2 128.5(3)
Mn4 O2H Mn3 127.9(3)
O21 Si1 O28 109.6(3)
O21 Si1 O20 110.7(3)
O28 Si1 O20 109.4(3)
O21 Si1 O19 108.0(3)
O28 Si1 O19 110.6(3)
O20 Si1 O19 108.5(3)
O62 Si2 O53 109.3(3)
O62 Si2 O55 110.0(3)
O53 Si2 O55 110.1(3)
O62 Si2 O54 111.0(3)
O53 Si2 O54 108.6(3)
O55 Si2 O54 107.9(3)
O37 Cr1 O38 87.1(2)
O37 Cr1 O1 93.3(2)
O38 Cr1 O1 179.5(2)
O37 Cr1 O2 179.5(2)
O38 Cr1 O2 92.9(2)
O1 Cr1 O2 86.6(2)
O37 Cr1 O19 98.3(2)
O38 Cr1 O19 98.7(2)
O1 Cr1 O19 80.9(2)
O2 Cr1 O19 81.2(2)
O37 Cr1 O54 81.5(2)
O38 Cr1 O54 80.8(2)
O1 Cr1 O54 99.6(2)
O2 Cr1 O54 99.0(2)
O19 Cr1 O54 179.5(2)
O4 Mn1 O3 89.5(3)
O4 Mn1 O37 177.9(3)
O3 Mn1 O37 92.1(3)
O4 Mn1 O1H 87.4(3)
O3 Mn1 O1H 175.4(3)
O37 Mn1 O1H 91.0(2)
O4 Mn1 O20 80.9(2)
O3 Mn1 O20 79.8(2)
O37 Mn1 O20 98.0(2)
O1H Mn1 O20 96.3(2)
O4 Mn1 W3 84.3(2)
O3 Mn1 W3 32.52(18)
O37 Mn1 W3 96.29(17)
O1H Mn1 W3 143.52(18)
O20 Mn1 W3 47.29(15)
O4 Mn1 W4 32.88(19)
O3 Mn1 W4 84.82(19)
O37 Mn1 W4 145.98(17)
O1H Mn1 W4 90.70(17)
O20 Mn1 W4 48.03(15)
W3 Mn1 W4 64.07(3)
O4 Mn1 W11 145.26(19)
O3 Mn1 W11 96.85(19)
O37 Mn1 W11 35.80(17)
O1H Mn1 W11 87.66(17)
O20 Mn1 W11 133.84(15)
W3 Mn1 W11 118.15(4)
W4 Mn1 W11 177.66(5)
O5 Mn2 O6 89.8(3)
O5 Mn2 O38 179.3(3)
O6 Mn2 O38 90.9(3)
O5 Mn2 O1H 86.6(3)
O6 Mn2 O1H 175.9(3)
O38 Mn2 O1H 92.7(2)
O5 Mn2 O21 80.9(2)
O6 Mn2 O21 80.3(2)
O38 Mn2 O21 99.1(2)
O1H Mn2 O21 97.1(2)
O5 Mn2 W6 84.6(2)
O6 Mn2 W6 32.35(18)
O38 Mn2 W6 95.97(17)
O1H Mn2 W6 144.92(18)
O21 Mn2 W6 47.97(15)
O5 Mn2 W5 32.60(19)
O6 Mn2 W5 84.12(19)
O38 Mn2 W5 147.43(18)
O1H Mn2 W5 91.78(17)
O21 Mn2 W5 48.32(15)
W6 Mn2 W5 63.72(3)
O5 Mn2 W10 145.2(2)
O6 Mn2 W10 94.76(19)
O38 Mn2 W10 34.77(17)
O1H Mn2 W10 89.33(17)
O21 Mn2 W10 133.83(16)
W6 Mn2 W10 116.29(4)
W5 Mn2 W10 177.41(4)
O39 Mn3 O40 89.5(3)
O39 Mn3 O2 91.0(3)
O40 Mn3 O2 178.8(3)
O39 Mn3 O2H 175.9(3)
O40 Mn3 O2H 87.1(3)
O2 Mn3 O2H 92.5(3)
O39 Mn3 O55 79.9(2)
O40 Mn3 O55 81.3(2)
O2 Mn3 O55 99.9(2)
O2H Mn3 O55 97.4(2)
O39 Mn3 W15 32.46(19)
O40 Mn3 W15 84.26(19)
O2 Mn3 W15 96.71(18)
O2H Mn3 W15 144.68(18)
O55 Mn3 W15 47.43(15)
O39 Mn3 W14 84.57(18)
O40 Mn3 W14 32.75(18)
O2 Mn3 W14 148.46(18)
O2H Mn3 W14 91.38(18)
O55 Mn3 W14 48.55(15)
W15 Mn3 W14 63.92(3)
O39 Mn3 W1 94.90(18)
O40 Mn3 W1 144.88(18)
O2 Mn3 W1 33.91(17)
O2H Mn3 W1 89.15(18)
O55 Mn3 W1 133.79(15)
W15 Mn3 W1 116.67(4)
W14 Mn3 W1 177.50(4)
O36 Mn4 O35 89.5(3)
O36 Mn4 O1 92.0(3)
O35 Mn4 O1 178.3(3)
O36 Mn4 O2H 175.9(3)
O35 Mn4 O2H 87.4(3)
O1 Mn4 O2H 91.0(2)
O36 Mn4 O53 79.8(2)
O35 Mn4 O53 80.5(2)
O1 Mn4 O53 99.2(2)
O2H Mn4 O53 97.0(2)
O36 Mn4 W13 84.24(18)
O35 Mn4 W13 32.70(17)
O1 Mn4 W13 146.91(17)
O2H Mn4 W13 91.77(18)
O53 Mn4 W13 47.78(14)
O36 Mn4 W12 32.17(17)
O35 Mn4 W12 84.20(18)
O1 Mn4 W12 96.81(17)
O2H Mn4 W12 144.56(18)
O53 Mn4 W12 47.63(15)
W13 Mn4 W12 63.69(2)
O36 Mn4 W2 96.24(18)
O35 Mn4 W2 146.04(18)
O1 Mn4 W2 34.34(17)
O2H Mn4 W2 87.77(18)
O53 Mn4 W2 133.49(15)
W13 Mn4 W2 178.70(4)
W12 Mn4 W2 117.26(4)
O7 W1 O18 105.0(3)
O7 W1 O27 103.9(3)
O18 W1 O27 87.5(3)
O7 W1 O13 99.2(3)
O18 W1 O13 155.8(2)
O27 W1 O13 87.5(3)
O7 W1 O2 96.1(3)
O18 W1 O2 89.4(3)
O27 W1 O2 159.9(2)
O13 W1 O2 87.2(2)
O7 W1 O19 165.6(3)
O18 W1 O19 83.6(2)
O27 W1 O19 87.8(2)
O13 W1 O19 72.6(2)
O2 W1 O19 72.1(2)
O7 W1 Mn3 65.0(2)
O18 W1 Mn3 107.29(19)
O27 W1 Mn3 163.11(18)
O13 W1 Mn3 82.09(17)
O2 W1 Mn3 32.94(17)
O19 W1 Mn3 101.59(13)
O8 W2 O22 104.4(3)
O8 W2 O14 104.5(3)
O22 W2 O14 87.7(3)
O8 W2 O13 99.0(3)
O22 W2 O13 87.9(3)
O14 W2 O13 156.5(2)
O8 W2 O1 95.1(3)
O22 W2 O1 160.4(2)
O14 W2 O1 88.5(2)
O13 W2 O1 87.9(2)
O8 W2 O19 164.8(3)
O22 W2 O19 88.4(2)
O14 W2 O19 83.7(2)
O13 W2 O19 73.1(2)
O1 W2 O19 72.1(2)
O8 W2 Mn4 63.1(2)
O22 W2 Mn4 163.69(18)
O14 W2 Mn4 105.19(18)
O13 W2 Mn4 84.04(17)
O1 W2 Mn4 33.47(16)
O19 W2 Mn4 102.69(13)
O9 W3 O3 100.9(3)
O9 W3 O15 99.3(3)
O3 W3 O15 92.0(3)
O9 W3 O14 102.0(3)
O3 W3 O14 90.8(3)
O15 W3 O14 157.6(3)
O9 W3 O23 100.6(3)
O3 W3 O23 158.4(3)
O15 W3 O23 86.6(3)
O14 W3 O23 82.8(3)
O9 W3 O20 172.9(3)
O3 W3 O20 76.7(2)
O15 W3 O20 74.3(2)
O14 W3 O20 84.8(2)
O23 W3 O20 82.2(2)
O9 W3 Mn1 134.2(2)
O3 W3 Mn1 33.62(19)
O15 W3 Mn1 82.20(19)
O14 W3 Mn1 87.94(17)
O23 W3 Mn1 125.16(19)
O20 W3 Mn1 43.10(14)
O10 W4 O4 100.5(3)
O10 W4 O16 102.1(3)
O4 W4 O16 92.1(3)
O10 W4 O15 99.9(3)
O4 W4 O15 90.7(3)
O16 W4 O15 157.0(3)
O10 W4 O24 100.7(3)
O4 W4 O24 158.8(3)
O16 W4 O24 84.3(3)
O15 W4 O24 84.9(3)
O10 W4 O20 172.3(3)
O4 W4 O20 76.4(2)
O16 W4 O20 85.1(2)
O15 W4 O20 73.3(2)
O24 W4 O20 82.5(2)
O10 W4 Mn1 133.7(2)
O4 W4 Mn1 33.45(18)
O16 W4 Mn1 87.95(18)
O15 W4 Mn1 81.83(18)
O24 W4 Mn1 125.39(18)
O20 W4 Mn1 42.94(14)
O11 W5 O5 100.2(3)
O11 W5 O17 100.7(3)
O5 W5 O17 91.9(3)
O11 W5 O16 101.2(3)
O5 W5 O16 89.7(3)
O17 W5 O16 157.4(3)
O11 W5 O25 102.0(3)
O5 W5 O25 157.6(3)
O17 W5 O25 86.7(3)
O16 W5 O25 83.3(3)
O11 W5 O21 173.2(3)
O5 W5 O21 75.7(2)
O17 W5 O21 74.2(2)
O16 W5 O21 84.3(2)
O25 W5 O21 82.4(2)
O11 W5 Mn2 133.0(2)
O5 W5 Mn2 33.06(18)
O17 W5 Mn2 82.14(19)
O16 W5 Mn2 87.04(18)
O25 W5 Mn2 124.91(18)
O21 W5 Mn2 42.61(14)
O12 W6 O6 101.2(3)
O12 W6 O17 100.0(3)
O6 W6 O17 91.8(3)
O12 W6 O18 101.6(3)
O6 W6 O18 91.1(3)
O17 W6 O18 157.1(3)
O12 W6 O26 101.0(3)
O6 W6 O26 157.7(3)
O17 W6 O26 86.3(3)
O18 W6 O26 82.4(3)
O12 W6 O21 173.9(3)
O6 W6 O21 76.2(2)
O17 W6 O21 74.6(2)
O18 W6 O21 84.1(2)
O26 W6 O21 81.9(2)
O12 W6 Mn2 134.5(3)
O6 W6 Mn2 33.50(18)
O17 W6 Mn2 82.27(19)
O18 W6 Mn2 87.76(18)
O26 W6 Mn2 124.48(18)
O21 W6 Mn2 42.69(14)
O33 W7 O26 102.3(3)
O33 W7 O32 99.2(3)
O26 W7 O32 91.9(3)
O33 W7 O34 99.4(3)
O26 W7 O34 158.0(3)
O32 W7 O34 88.2(3)
O33 W7 O27 101.9(3)
O26 W7 O27 85.6(3)
O32 W7 O27 158.8(2)
O34 W7 O27 86.4(3)
O33 W7 O28 169.9(3)
O26 W7 O28 86.2(2)
O32 W7 O28 74.7(2)
O34 W7 O28 72.7(2)
O27 W7 O28 84.1(2)
O29 W8 O23 102.3(3)
O29 W8 O30 99.9(3)
O23 W8 O30 90.3(3)
O29 W8 O34 100.1(3)
O23 W8 O34 157.3(3)
O30 W8 O34 89.7(3)
O29 W8 O22 100.5(3)
O23 W8 O22 84.6(3)
O30 W8 O22 159.5(3)
O34 W8 O22 87.5(3)
O29 W8 O28 171.8(3)
O23 W8 O28 84.8(2)
O30 W8 O28 75.6(2)
O34 W8 O28 73.2(2)
O22 W8 O28 84.2(2)
O31 W9 O25 103.5(3)
O31 W9 O24 103.8(3)
O25 W9 O24 88.7(3)
O31 W9 O32 99.3(3)
O25 W9 O32 88.7(3)
O24 W9 O32 156.6(3)
O31 W9 O30 99.3(3)
O25 W9 O30 157.0(3)
O24 W9 O30 88.7(3)
O32 W9 O30 84.6(3)
O31 W9 O28 166.9(3)
O25 W9 O28 85.5(2)
O24 W9 O28 85.6(2)
O32 W9 O28 71.0(2)
O30 W9 O28 71.5(2)
O47 W10 O48 104.0(3)
O47 W10 O59 104.1(3)
O48 W10 O59 88.4(3)
O47 W10 O46 99.5(3)
O48 W10 O46 156.4(2)
O59 W10 O46 87.8(3)
O47 W10 O38 95.2(3)
O48 W10 O38 89.4(2)
O59 W10 O38 160.5(2)
O46 W10 O38 86.5(2)
O47 W10 O54 165.1(3)
O48 W10 O54 84.1(2)
O59 W10 O54 88.5(2)
O46 W10 O54 72.5(2)
O38 W10 O54 72.0(2)
O47 W10 Mn2 63.8(2)
O48 W10 Mn2 107.40(19)
O59 W10 Mn2 161.72(18)
O46 W10 Mn2 81.26(17)
O38 W10 Mn2 33.52(16)
O54 W10 Mn2 102.00(14)
O45 W11 O58 105.6(3)
O45 W11 O44 103.3(3)
O58 W11 O44 87.9(3)
O45 W11 O46 99.8(3)
O58 W11 O46 88.9(3)
O44 W11 O46 156.6(2)
O45 W11 O37 93.7(3)
O58 W11 O37 160.7(2)
O44 W11 O37 87.9(2)
O46 W11 O37 87.5(2)
O45 W11 O54 163.6(3)
O58 W11 O54 89.0(2)
O44 W11 O54 84.3(2)
O46 W11 O54 72.4(2)
O37 W11 O54 71.9(2)
O45 W11 Mn1 61.1(2)
O58 W11 Mn1 162.98(17)
O44 W11 Mn1 104.94(19)
O46 W11 Mn1 83.51(17)
O37 W11 Mn1 34.32(16)
O54 W11 Mn1 103.15(13)
O43 W12 O36 101.0(3)
O43 W12 O44 101.2(3)
O36 W12 O44 91.0(3)
O43 W12 O42 99.8(3)
O36 W12 O42 91.5(3)
O44 W12 O42 158.1(2)
O43 W12 O57 101.5(3)
O36 W12 O57 157.4(2)
O44 W12 O57 83.0(3)
O42 W12 O57 86.4(2)
O43 W12 O53 173.3(3)
O36 W12 O53 75.9(2)
O44 W12 O53 84.9(2)
O42 W12 O53 74.6(2)
O57 W12 O53 81.9(2)
O43 W12 Mn4 133.8(2)
O36 W12 Mn4 33.08(18)
O44 W12 Mn4 88.12(17)
O42 W12 Mn4 82.11(17)
O57 W12 Mn4 124.64(17)
O53 W12 Mn4 42.83(14)
O41 W13 O35 100.9(3)
O41 W13 O52 102.1(3)
O35 W13 O52 90.2(3)
O41 W13 O42 98.4(3)
O35 W13 O42 91.1(3)
O52 W13 O42 158.8(2)
O41 W13 O56 101.1(3)
O35 W13 O56 157.9(2)
O52 W13 O56 84.6(3)
O42 W13 O56 86.3(3)
O41 W13 O53 172.2(3)
O35 W13 O53 76.3(2)
O52 W13 O53 85.3(2)
O42 W13 O53 74.5(2)
O56 W13 O53 81.9(2)
O41 W13 Mn4 134.0(2)
O35 W13 Mn4 33.42(17)
O52 W13 Mn4 87.33(18)
O42 W13 Mn4 82.16(17)
O56 W13 Mn4 124.69(17)
O53 W13 Mn4 42.87(13)
O51 W14 O40 100.5(3)
O51 W14 O52 101.8(3)
O40 W14 O52 91.4(3)
O51 W14 O50 100.4(3)
O40 W14 O50 91.0(3)
O52 W14 O50 156.9(3)
O51 W14 O61 102.0(3)
O40 W14 O61 157.5(2)
O52 W14 O61 83.7(3)
O50 W14 O61 85.4(3)
O51 W14 O55 172.8(3)
O40 W14 O55 75.9(2)
O52 W14 O55 84.7(2)
O50 W14 O55 73.6(2)
O61 W14 O55 81.8(2)
O51 W14 Mn3 133.9(2)
O40 W14 Mn3 33.56(18)
O52 W14 Mn3 87.46(18)
O50 W14 Mn3 81.85(19)
O61 W14 Mn3 124.04(17)
O55 W14 Mn3 42.36(14)
O49 W15 O39 100.8(3)
O49 W15 O50 99.7(3)
O39 W15 O50 91.7(3)
O49 W15 O48 101.2(3)
O39 W15 O48 90.0(3)
O50 W15 O48 158.3(3)
O49 W15 O60 101.2(3)
O39 W15 O60 157.7(3)
O50 W15 O60 88.3(3)
O48 W15 O60 82.0(3)
O49 W15 O55 173.3(3)
O39 W15 O55 75.8(2)
O50 W15 O55 74.8(2)
O48 W15 O55 84.7(2)
O60 W15 O55 82.7(2)
O49 W15 Mn3 133.9(3)
O39 W15 Mn3 33.38(18)
O50 W15 Mn3 82.10(19)
O48 W15 Mn3 87.60(18)
O60 W15 Mn3 124.93(18)
O55 W15 Mn3 42.41(14)
O67 W16 O60 103.5(3)
O67 W16 O68 100.3(3)
O60 W16 O68 90.9(3)
O67 W16 O66 99.6(3)
O60 W16 O66 156.5(2)
O68 W16 O66 88.9(3)
O67 W16 O59 100.1(3)
O60 W16 O59 84.8(3)
O68 W16 O59 159.6(3)
O66 W16 O59 87.3(2)
O67 W16 O62 170.4(3)
O60 W16 O62 85.1(2)
O68 W16 O62 75.0(2)
O66 W16 O62 72.2(2)
O59 W16 O62 84.8(2)
O65 W17 O57 102.4(3)
O65 W17 O64 99.8(3)
O57 W17 O64 91.5(3)
O65 W17 O66 100.6(3)
O57 W17 O66 156.4(2)
O64 W17 O66 89.7(3)
O65 W17 O58 100.7(3)
O57 W17 O58 84.5(2)
O64 W17 O58 159.5(2)
O66 W17 O58 86.2(2)
O65 W17 O62 171.4(3)
O57 W17 O62 85.0(2)
O64 W17 O62 75.4(2)
O66 W17 O62 72.5(2)
O58 W17 O62 84.2(2)
O63 W18 O61 104.0(3)
O63 W18 O56 102.0(3)
O61 W18 O56 88.5(3)
O63 W18 O68 100.4(3)
O61 W18 O68 90.3(3)
O56 W18 O68 157.2(3)
O63 W18 O64 97.7(3)
O61 W18 O64 158.4(3)
O56 W18 O64 87.0(3)
O68 W18 O64 85.8(3)
O63 W18 O62 167.6(3)
O61 W18 O62 86.6(2)
O56 W18 O62 84.5(2)
O68 W18 O62 72.6(2)
O64 W18 O62 72.0(2)
C13 C11 C14 162(10)
C13 C11 C12 178(10)
C14 C11 C12 18(5)
C13 C11 Cl11 77(5)
C14 C11 Cl11 91(5)
C12 C11 Cl11 101(7)
C13 C11 Cl13 51(6)
C14 C11 Cl13 124(6)
C12 C11 Cl13 127(8)
Cl11 C11 Cl13 38(2)
C14 C12 C11 21(5)
C14 C12 Cl12 101(7)
C11 C12 Cl12 122(9)
C14 C12 Cl14 60(5)
C11 C12 Cl14 81(7)
Cl12 C12 Cl14 42(2)
Cl13 Cl11 C13 69(2)
Cl13 Cl11 C11 85(5)
C13 Cl11 C11 22(4)
Cl13 Cl11 C14 108(3)
C13 Cl11 C14 48.0(13)
C11 Cl11 C14 26(4)
Cl13 Cl11 Cl14 160(3)
C13 Cl11 Cl14 93(2)
C11 Cl11 Cl14 75(5)
C14 Cl11 Cl14 52.2(12)
Cl14 Cl12 C12 78(4)
Cl14 Cl12 C14 57.9(17)
C12 Cl12 C14 21(4)
C11 C13 C14 10(10)
C11 C13 Cl11 81(5)
C14 C13 Cl11 74(2)
C11 C13 Cl13 111(8)
C14 C13 Cl13 109(2)
Cl11 C13 Cl13 43.0(15)
C12 C14 C11 141(9)
C12 C14 C13 148(5)
C11 C14 C13 8(8)
C12 C14 Cl14 98(5)
C11 C14 Cl14 120(6)
C13 C14 Cl14 112(2)
C12 C14 Cl11 133(10)
C11 C14 Cl11 63(3)
C13 C14 Cl11 57.7(18)
Cl14 C14 Cl11 65.5(15)
C12 C14 Cl12 58(4)
C11 C14 Cl12 161(6)
C13 C14 Cl12 153(2)
Cl14 C14 Cl12 41.3(12)
Cl11 C14 Cl12 101.4(19)
Cl11 Cl13 C13 68(2)
Cl11 Cl13 C11 57(3)
C13 Cl13 C11 17(3)
Cl12 Cl14 C14 81(2)
Cl12 Cl14 C12 60(3)
C14 Cl14 C12 22(3)
Cl12 Cl14 Cl11 132(2)
C14 Cl14 Cl11 62.3(16)
C12 Cl14 Cl11 78(3)
C22 C21 Cl21 112.6(17)
C21 C22 Cl22 118.6(19)
C32 C31 C34 15(2)
C32 C31 Cl34 118(2)
C34 C31 Cl34 118(3)
C32 C31 Cl31 114(2)
C34 C31 Cl31 127(3)
Cl34 C31 Cl31 50.5(11)
C31 C32 C33 10(3)
C31 C32 Cl33 125.3(18)
C33 C32 Cl33 126(3)
C31 C32 Cl32 110.8(16)
C33 C32 Cl32 116(3)
Cl33 C32 Cl32 29.8(6)
Cl34 Cl31 C33 69(2)
Cl34 Cl31 C31 61.8(12)
C33 Cl31 C31 8(3)
Cl33 Cl32 C32 66.2(12)
Cl33 Cl32 C34 76(2)
C32 Cl32 C34 12.5(17)
C32 C33 Cl31 116(4)
C32 C33 C34 13(2)
Cl31 C33 C34 126(4)
C32 C33 Cl34 108(4)
Cl31 C33 Cl34 50.8(19)
C34 C33 Cl34 106(4)
C31 C34 C33 9(3)
C31 C34 Cl32 106(3)
C33 C34 Cl32 109(4)
C31 C34 Cl33 110(3)
C33 C34 Cl33 109(4)
Cl32 C34 Cl33 28.5(10)
Cl32 Cl33 C32 84.0(13)
Cl32 Cl33 C34 75(2)
C32 Cl33 C34 11.7(18)
Cl31 Cl34 C31 67.7(13)
Cl31 Cl34 C33 60(2)
C31 Cl34 C33 8(2)
C43 C41 C44 84(3)
C43 C41 C42 60(3)
C44 C41 C42 26.1(16)
C43 C41 Cl41 68.3(19)
C44 C41 Cl41 126(2)
C42 C41 Cl41 118(2)
C43 C41 Cl43 50.6(18)
C44 C41 Cl43 98.5(18)
C42 C41 Cl43 89.5(19)
Cl41 C41 Cl43 28.9(6)
C44 C42 C43 95(3)
C44 C42 C41 63(3)
C43 C42 C41 33.9(15)
C44 C42 Cl44 91(4)
C43 C42 Cl44 137(3)
C41 C42 Cl44 142(3)
C44 C42 Cl42 87(5)
C43 C42 Cl42 104(2)
C41 C42 Cl42 114(2)
Cl44 C42 Cl42 32.8(8)
Cl43 Cl41 C43 77.3(12)
Cl43 Cl41 C41 97.1(14)
C43 Cl41 C41 28.6(11)
Cl44 Cl42 C42 63.9(14)
Cl44 Cl42 C44 68.2(13)
C42 Cl42 C44 20.9(13)
C41 C43 C42 86(2)
C41 C43 C44 62(2)
C42 C43 C44 25.8(17)
C41 C43 Cl41 83(2)
C42 C43 Cl41 142(2)
C44 C43 Cl41 123(2)
C41 C43 Cl43 107(3)
C42 C43 Cl43 117(2)
C44 C43 Cl43 111.9(18)
Cl41 C43 Cl43 35.9(6)
C42 C44 C41 90(3)
C42 C44 C43 60(3)
C41 C44 C43 33.6(14)
C42 C44 Cl44 66(4)
C41 C44 Cl44 144(2)
C43 C44 Cl44 112(2)
C42 C44 Cl42 72(4)
C41 C44 Cl42 117.1(18)
C43 C44 Cl42 92.7(17)
Cl44 C44 Cl42 30.9(7)
Cl41 Cl43 C43 66.8(13)
Cl41 Cl43 C41 54.0(10)
C43 Cl43 C41 22.0(11)
Cl42 Cl44 C42 83.2(17)
Cl42 Cl44 C44 80.9(14)
C42 Cl44 C44 22.3(14)

loop_
_geom_bond_atom_site_label_1
_geom_bond_atom_site_label_2
_geom_bond_distance
N1 C121 1.510(12)
N1 C111 1.512(12)
N1 C131 1.517(12)
N1 C141 1.527(13)
C111 C112 1.519(14)
C112 C113 1.510(16)
C113 C114 1.56(2)
C121 C122 1.566(16)
C122 C123 1.526(18)
C123 C124 1.53(2)
C131 C132 1.554(15)
C132 C133 1.547(17)
C133 C134 1.55(2)
C141 C142 1.553(14)
C142 C143 1.527(15)
C143 C144 1.534(17)
N2 C221 1.46(3)
N2 C231 1.526(17)
N2 C211 1.540(17)
N2 C241 1.61(3)
C211 C212 1.540(17)
C212 C213 1.48(3)
C213 C214 1.39(3)
C221 C222 1.37(3)
C222 C223 1.592(17)
C223 C224 1.50(3)
C231 C232 1.694(16)
C232 C233 1.786(15)
C233 C234 1.751(16)
C241 C242 1.53(3)
C242 C243 1.50(3)
C243 C244 1.42(3)
N3 C331 1.50(3)
N3 C341 1.54(3)
N3 C311 1.57(3)
N3 C321 1.68(4)
C311 C312 1.544(18)
C312 C313 1.65(4)
C313 C314 1.72(4)
C321 C322 1.597(18)
C322 C323 1.580(18)
C323 C324 1.69(4)
C331 C332 1.56(4)
C332 C333 1.576(18)
C333 C334 1.45(4)
C341 C342 1.57(4)
C342 C343 1.61(4)
C343 C344 1.47(4)
N4 C441 1.510(16)
N4 C411 1.511(15)
N4 C431 1.526(17)
N4 C421 1.543(16)
C411 C412 1.517(16)
C412 C413 1.549(19)
C413 C414 1.56(2)
C421 C422 1.54(2)
C422 C423 1.50(2)
C423 C424 1.57(3)
C431 C432 1.56(2)
C432 C433 1.49(3)
C433 C434 1.52(3)
C441 C442 1.54(2)
C442 C443 1.54(2)
C443 C444 1.58(3)
N5 C521 1.49(2)
N5 C541 1.528(16)
N5 C531 1.540(16)
N5 C511 1.62(2)
C511 C512 1.53(2)
C512 C513 1.55(2)
C513 C514 1.54(3)
C521 C522 1.58(3)
C522 C523 1.77(4)
C523 C524 1.60(4)
C531 C532 1.544(17)
C532 C533 1.525(18)
C533 C534 1.51(2)
C541 C542 1.524(17)
C542 C543 1.566(19)
C543 C544 1.59(2)
N6 C631 1.516(17)
N6 C621 1.518(16)
N6 C611 1.529(16)
N6 C641 1.528(16)
C611 C612 1.533(19)
C612 C613 1.53(2)
C613 C614 1.54(2)
C621 C622 1.536(19)
C622 C623 1.52(2)
C623 C624 1.50(2)
C631 C632 1.52(2)
C632 C633 1.53(3)
C633 C634 1.48(4)
C641 C642 1.543(19)
C642 C643 1.56(2)
C643 C644 1.52(2)
N7 C731 1.519(14)
N7 C721 1.526(14)
N7 C741 1.528(14)
N7 C711 1.570(14)
C711 C712 1.510(16)
C712 C713 1.563(17)
C713 C714 1.48(2)
C721 C722 1.559(17)
C722 C723 1.574(18)
C723 C724 1.55(2)
C731 C732 1.528(17)
C732 C733 1.574(19)
C733 C734 1.49(2)
C741 C742 1.552(16)
C742 C743 1.538(16)
C743 C744 1.560(18)
O1 Mn4 1.918(6)
O1 W2 1.962(6)
O1 Cr1 1.967(5)
O2 Mn3 1.915(6)
O2 W1 1.964(6)
O2 Cr1 1.978(6)
O3 W3 1.854(6)
O3 Mn1 1.910(6)
O4 W4 1.875(6)
O4 Mn1 1.904(6)
O5 W5 1.867(6)
O5 Mn2 1.890(6)
O6 W6 1.848(6)
O6 Mn2 1.907(6)
O7 W1 1.724(6)
O8 W2 1.722(6)
O9 W3 1.721(6)
O10 W4 1.705(6)
O11 W5 1.701(7)
O12 W6 1.722(7)
O13 W2 1.923(6)
O13 W1 1.928(6)
O14 W2 1.882(6)
O14 W3 1.953(6)
O15 W3 1.934(6)
O15 W4 1.941(6)
O16 W4 1.908(6)
O16 W5 1.945(6)
O17 W6 1.923(6)
O17 W5 1.923(6)
O18 W1 1.883(6)
O18 W6 1.940(6)
O19 Si1 1.656(6)
O19 Cr1 2.011(5)
O19 W2 2.387(5)
O19 W1 2.405(5)
O20 Si1 1.620(6)
O20 Mn1 2.155(6)
O20 W3 2.318(6)
O20 W4 2.352(5)
O21 Si1 1.614(6)
O21 Mn2 2.137(6)
O21 W6 2.342(6)
O21 W5 2.358(6)
O22 W2 1.873(6)
O22 W8 1.961(6)
O23 W8 1.887(6)
O23 W3 1.976(6)
O24 W9 1.874(6)
O24 W4 1.967(6)
O25 W9 1.870(7)
O25 W5 1.972(6)
O26 W7 1.880(6)
O26 W6 1.976(6)
O27 W1 1.886(6)
O27 W7 1.949(6)
O28 Si1 1.617(6)
O28 W8 2.308(6)
O28 W7 2.324(6)
O28 W9 2.441(6)
O29 W8 1.733(6)
O30 W8 1.910(6)
O30 W9 1.964(6)
O31 W9 1.724(6)
O32 W7 1.898(6)
O32 W9 1.955(6)
O33 W7 1.719(6)
O34 W8 1.938(6)
O34 W7 1.947(7)
O35 W13 1.868(6)
O35 Mn4 1.904(6)
O36 W12 1.855(6)
O36 Mn4 1.902(6)
O37 Mn1 1.914(6)
O37 Cr1 1.954(6)
O37 W11 1.985(5)
O38 Mn2 1.909(5)
O38 Cr1 1.966(6)
O38 W10 1.971(5)
O39 W15 1.858(6)
O39 Mn3 1.905(6)
O40 W14 1.867(6)
O40 Mn3 1.908(6)
O41 W13 1.723(6)
O42 W12 1.934(6)
O42 W13 1.935(6)
O43 W12 1.719(6)
O44 W11 1.895(6)
O44 W12 1.934(6)
O45 W11 1.717(6)
O46 W11 1.917(6)
O46 W10 1.926(6)
O47 W10 1.716(6)
O48 W10 1.877(6)
O48 W15 1.961(6)
O49 W15 1.721(6)
O50 W15 1.926(6)
O50 W14 1.938(6)
O51 W14 1.715(6)
O52 W14 1.924(6)
O52 W13 1.929(6)
O53 Si2 1.619(6)
O53 Mn4 2.151(6)
O53 W12 2.337(6)
O53 W13 2.341(5)
O54 Si2 1.652(6)
O54 Cr1 2.021(6)
O54 W10 2.387(6)
O54 W11 2.396(6)
O55 Si2 1.624(6)
O55 Mn3 2.130(6)
O55 W15 2.326(6)
O55 W14 2.369(5)
O56 W18 1.874(6)
O56 W13 1.956(6)
O57 W17 1.885(6)
O57 W12 1.963(6)
O58 W11 1.876(6)
O58 W17 1.976(6)
O59 W10 1.880(6)
O59 W16 1.955(6)
O60 W16 1.887(6)
O60 W15 1.970(6)
O61 W18 1.868(6)
O61 W14 1.974(6)
O62 Si2 1.618(6)
O62 W17 2.325(6)
O62 W16 2.330(6)
O62 W18 2.406(6)
O63 W18 1.724(6)
O64 W17 1.890(6)
O64 W18 1.979(6)
O65 W17 1.710(6)
O66 W17 1.934(6)
O66 W16 1.946(6)
O67 W16 1.711(7)
O68 W16 1.915(6)
O68 W18 1.952(6)
O1H Mn1 1.965(6)
O1H Mn2 1.969(6)
O2H Mn4 1.961(6)
O2H Mn3 1.969(6)
Mn1 W3 3.1540(13)
Mn1 W4 3.1633(13)
Mn1 W11 3.1921(13)
Mn2 W6 3.1522(13)
Mn2 W5 3.1569(13)
Mn2 W10 3.2108(13)
Mn3 W15 3.1583(13)
Mn3 W14 3.1610(13)
Mn3 W1 3.2377(13)
Mn4 W13 3.1615(12)
Mn4 W12 3.1638(12)
Mn4 W2 3.2196(12)
C11 C13 0.67(11)
C11 C14 0.88(11)
C11 C12 1.54(2)
C11 Cl11 1.77(2)
C11 Cl13 2.09(9)
C12 C14 0.76(12)
C12 Cl12 1.78(2)
C12 Cl14 2.02(9)
Cl11 Cl13 1.28(4)
Cl11 C13 1.74(5)
Cl11 C14 1.99(5)
Cl11 Cl14 2.04(4)
Cl12 Cl14 1.38(4)
Cl12 C14 2.06(5)
C13 C14 1.532(18)
C13 Cl13 1.752(18)
C14 Cl14 1.772(17)
C21 C22 1.46(3)
C21 Cl21 1.85(2)
C22 Cl22 1.75(3)
C31 C32 1.44(4)
C31 C34 1.53(6)
C31 Cl34 1.71(4)
C31 Cl31 1.79(3)
C32 C33 1.53(7)
C32 Cl33 1.67(2)
C32 Cl32 1.811(18)
Cl31 Cl34 1.495(17)
Cl31 C33 1.67(6)
Cl32 Cl33 0.905(15)
Cl32 C34 1.83(5)
C33 C34 1.67(8)
C33 Cl34 1.81(6)
C34 Cl33 1.84(6)
C41 C43 0.86(3)
C41 C44 1.37(3)
C41 C42 1.534(19)
C41 Cl41 1.784(17)
C41 Cl43 2.19(3)
C42 C44 0.67(4)
C42 C43 1.34(4)
C42 Cl44 1.62(3)
C42 Cl42 1.80(4)
Cl41 Cl43 1.064(16)
Cl41 C43 1.67(3)
Cl42 Cl44 0.981(15)
Cl42 C44 1.89(3)
C43 C44 1.544(18)
C43 Cl43 1.772(17)
C44 Cl44 1.77(3)

loop_
_geom_torsion_atom_site_label_1
_geom_torsion_atom_site_label_2
_geom_torsion_atom_site_label_3
_geom_torsion_atom_site_label_4
_geom_torsion
C121 N1 C111 C112 50.5(11)
C131 N1 C111 C112 171.4(8)
C141 N1 C111 C112 -67.3(10)
N1 C111 C112 C113 174.8(9)
C111 C112 C113 C114 -171.4(10)
C111 N1 C121 C122 55.3(11)
C131 N1 C121 C122 -63.8(11)
C141 N1 C121 C122 175.0(8)
N1 C121 C122 C123 -176.7(9)
C121 C122 C123 C124 176.4(10)
C121 N1 C131 C132 -71.2(10)
C111 N1 C131 C132 166.9(8)
C141 N1 C131 C132 46.9(11)
N1 C131 C132 C133 -178.4(9)
C131 C132 C133 C134 -176.9(10)
C121 N1 C141 C142 177.3(8)
C111 N1 C141 C142 -61.6(10)
C131 N1 C141 C142 57.0(10)
N1 C141 C142 C143 104.3(10)
C141 C142 C143 C144 -178.3(9)
C221 N2 C211 C212 -57(3)
C231 N2 C211 C212 176.4(19)
C241 N2 C211 C212 62(2)
N2 C211 C212 C213 -179(2)
C211 C212 C213 C214 -172(2)
C231 N2 C221 C222 -47(3)
C211 N2 C221 C222 -170(2)
C241 N2 C221 C222 69(3)
N2 C221 C222 C223 159(2)
C221 C222 C223 C224 -165(2)
C221 N2 C231 C232 -55(2)
C211 N2 C231 C232 72(2)
C241 N2 C231 C232 -171.9(17)
N2 C231 C232 C233 -177.3(17)
C231 C232 C233 C234 -171.2(17)
C221 N2 C241 C242 172.5(19)
C231 N2 C241 C242 -66(2)
C211 N2 C241 C242 48(2)
N2 C241 C242 C243 178.6(18)
C241 C242 C243 C244 -179(2)
C331 N3 C311 C312 -163(2)
C341 N3 C311 C312 76(3)
C321 N3 C311 C312 -46(3)
N3 C311 C312 C313 -173(2)
C311 C312 C313 C314 171(2)
C331 N3 C321 C322 -51(3)
C341 N3 C321 C322 68(3)
C311 N3 C321 C322 -169(2)
N3 C321 C322 C323 179(2)
C321 C322 C323 C324 -148(3)
C341 N3 C331 C332 -48(3)
C311 N3 C331 C332 -168(2)
C321 N3 C331 C332 68(3)
N3 C331 C332 C333 173(2)
C331 C332 C333 C334 100(3)
C331 N3 C341 C342 -65(3)
C311 N3 C341 C342 53(3)
C321 N3 C341 C342 -179(2)
N3 C341 C342 C343 -174(2)
C341 C342 C343 C344 -179(2)
C441 N4 C411 C412 56.3(13)
C431 N4 C411 C412 177.4(10)
C421 N4 C411 C412 -62.2(13)
N4 C411 C412 C413 167.0(10)
C411 C412 C413 C414 -77.2(13)
C441 N4 C421 C422 -171.0(11)
C411 N4 C421 C422 -48.7(14)
C431 N4 C421 C422 68.9(14)
N4 C421 C422 C423 -167.5(11)
C421 C422 C423 C424 -177.4(14)
C441 N4 C431 C432 -55.9(15)
C411 N4 C431 C432 -177.9(12)
C421 N4 C431 C432 61.3(15)
N4 C431 C432 C433 177.6(15)
C431 C432 C433 C434 -66(2)
C411 N4 C441 C442 63.4(14)
C431 N4 C441 C442 -54.9(14)
C421 N4 C441 C442 -175.0(11)
N4 C441 C442 C443 -173.1(12)
C441 C442 C443 C444 -173.2(14)
C521 N5 C511 C512 -164.4(14)
C541 N5 C511 C512 -39.4(16)
C531 N5 C511 C512 75.2(15)
N5 C511 C512 C513 177.5(13)
C511 C512 C513 C514 -57.3(19)
C541 N5 C521 C522 62.3(19)
C531 N5 C521 C522 -56.1(19)
C511 N5 C521 C522 -174.0(15)
N5 C521 C522 C523 176.1(17)
C521 C522 C523 C524 66(2)
C521 N5 C531 C532 -46.2(15)
C541 N5 C531 C532 -170.4(10)
C511 N5 C531 C532 69.6(13)
N5 C531 C532 C533 175.8(10)
C531 C532 C533 C534 -64.0(14)
C521 N5 C541 C542 58.9(15)
C531 N5 C541 C542 -178.1(10)
C511 N5 C541 C542 -60.8(14)
N5 C541 C542 C543 163.8(10)
C541 C542 C543 C544 172.1(11)
C631 N6 C611 C612 -176.6(11)
C621 N6 C611 C612 -55.7(14)
C641 N6 C611 C612 62.7(14)
N6 C611 C612 C613 -179.5(11)
C611 C612 C613 C614 180.0(13)
C631 N6 C621 C622 57.6(14)
C611 N6 C621 C622 -62.3(14)
C641 N6 C621 C622 177.4(11)
N6 C621 C622 C623 167.2(11)
C621 C622 C623 C624 60.5(18)
C621 N6 C631 C632 60.8(14)
C611 N6 C631 C632 -176.2(11)
C641 N6 C631 C632 -56.2(15)
N6 C631 C632 C633 179.7(14)
C631 C632 C633 C634 178.5(19)
C631 N6 C641 C642 -62.8(14)
C621 N6 C641 C642 178.3(10)
C611 N6 C641 C642 56.0(13)
N6 C641 C642 C643 162.7(11)
C641 C642 C643 C644 -71.8(16)
C731 N7 C711 C712 -175.8(9)
C721 N7 C711 C712 61.7(12)
C741 N7 C711 C712 -55.1(12)
N7 C711 C712 C713 -172.1(9)
C711 C712 C713 C714 -172.9(11)
C731 N7 C721 C722 -64.5(12)
C741 N7 C721 C722 172.3(9)
C711 N7 C721 C722 52.5(12)
N7 C721 C722 C723 167.4(9)
C721 C722 C723 C724 169.3(11)
C721 N7 C731 C732 -49.5(12)
C741 N7 C731 C732 70.0(12)
C711 N7 C731 C732 -170.3(9)
N7 C731 C732 C733 -159.8(10)
C731 C732 C733 C734 73.9(16)
C731 N7 C741 C742 64.0(11)
C721 N7 C741 C742 -172.0(9)
C711 N7 C741 C742 -52.0(11)
N7 C741 C742 C743 -174.1(9)
C741 C742 C743 C744 85.6(12)
Mn2 O21 Si1 O28 -178.7(3)
W6 O21 Si1 O28 -60.8(5)
W5 O21 Si1 O28 64.6(4)
Mn2 O21 Si1 O20 60.5(4)
W6 O21 Si1 O20 178.4(3)
W5 O21 Si1 O20 -56.2(5)
Mn2 O21 Si1 O19 -58.2(4)
W6 O21 Si1 O19 59.8(4)
W5 O21 Si1 O19 -174.8(3)
W8 O28 Si1 O21 -177.3(3)
W7 O28 Si1 O21 54.3(4)
W9 O28 Si1 O21 -60.9(4)
W8 O28 Si1 O20 -55.7(5)
W7 O28 Si1 O20 176.0(3)
W9 O28 Si1 O20 60.8(4)
W8 O28 Si1 O19 63.8(5)
W7 O28 Si1 O19 -64.6(4)
W9 O28 Si1 O19 -179.8(3)
Mn1 O20 Si1 O21 -60.7(4)
W3 O20 Si1 O21 -178.3(3)
W4 O20 Si1 O21 55.5(4)
Mn1 O20 Si1 O28 178.3(3)
W3 O20 Si1 O28 60.7(4)
W4 O20 Si1 O28 -65.4(4)
Mn1 O20 Si1 O19 57.6(4)
W3 O20 Si1 O19 -60.0(4)
W4 O20 Si1 O19 173.8(3)
Cr1 O19 Si1 O21 60.0(5)
W2 O19 Si1 O21 -175.3(3)
W1 O19 Si1 O21 -64.2(4)
Cr1 O19 Si1 O28 179.9(4)
W2 O19 Si1 O28 -55.4(4)
W1 O19 Si1 O28 55.7(4)
Cr1 O19 Si1 O20 -60.0(5)
W2 O19 Si1 O20 64.6(4)
W1 O19 Si1 O20 175.8(3)
W17 O62 Si2 O53 -55.3(4)
W16 O62 Si2 O53 177.2(3)
W18 O62 Si2 O53 61.5(4)
W17 O62 Si2 O55 -176.2(3)
W16 O62 Si2 O55 56.2(4)
W18 O62 Si2 O55 -59.5(4)
W17 O62 Si2 O54 64.5(4)
W16 O62 Si2 O54 -63.1(4)
W18 O62 Si2 O54 -178.8(3)
Mn4 O53 Si2 O62 178.8(3)
W12 O53 Si2 O62 61.1(4)
W13 O53 Si2 O62 -64.0(4)
Mn4 O53 Si2 O55 -60.3(4)
W12 O53 Si2 O55 -178.0(3)
W13 O53 Si2 O55 56.9(4)
Mn4 O53 Si2 O54 57.7(4)
W12 O53 Si2 O54 -60.1(4)
W13 O53 Si2 O54 174.8(3)
Mn3 O55 Si2 O62 -178.9(3)
W15 O55 Si2 O62 -60.4(4)
W14 O55 Si2 O62 64.5(4)
Mn3 O55 Si2 O53 60.6(4)
W15 O55 Si2 O53 179.1(3)
W14 O55 Si2 O53 -56.0(4)
Mn3 O55 Si2 O54 -57.7(4)
W15 O55 Si2 O54 60.8(4)
W14 O55 Si2 O54 -174.4(3)
Cr1 O54 Si2 O62 -179.2(4)
W10 O54 Si2 O62 55.8(4)
W11 O54 Si2 O62 -55.7(4)
Cr1 O54 Si2 O53 -59.1(5)
W10 O54 Si2 O53 176.0(3)
W11 O54 Si2 O53 64.5(4)
Cr1 O54 Si2 O55 60.2(5)
W10 O54 Si2 O55 -64.8(4)
W11 O54 Si2 O55 -176.2(3)
W5 O5 Mn2 O6 79.4(4)
W5 O5 Mn2 O1H -98.6(4)
W5 O5 Mn2 O21 -0.9(3)
W5 O5 Mn2 W6 47.4(3)
W5 O5 Mn2 W10 177.44(8)
W6 O18 W1 O7 132.0(7)
W6 O18 W1 O27 28.3(8)
W6 O18 W1 O13 -50.0(11)
W6 O18 W1 O2 -131.8(8)
W6 O18 W1 O19 -59.7(7)
W6 O18 W1 Mn3 -159.9(7)
W7 O27 W1 O7 -132.2(7)
W7 O27 W1 O18 -27.4(7)
W7 O27 W1 O13 128.9(7)
W7 O27 W1 O2 54.1(12)
W7 O27 W1 O19 56.3(7)
W7 O27 W1 Mn3 -179.23(10)
W8 O22 W2 O8 134.5(7)
W8 O22 W2 O14 30.2(7)
W8 O22 W2 O13 -126.8(7)
W8 O22 W2 O1 -49.0(12)
W8 O22 W2 O19 -53.6(7)
W8 O22 W2 Mn4 173.02(12)
W3 O14 W2 O8 -133.5(7)
W3 O14 W2 O22 -29.2(7)
W3 O14 W2 O13 50.2(11)
W3 O14 W2 O1 131.6(7)
W3 O14 W2 O19 59.5(7)
W3 O14 W2 Mn4 160.9(6)
Mn1 O3 W3 O9 -172.6(3)
Mn1 O3 W3 O15 -72.7(3)
Mn1 O3 W3 O14 85.1(3)
Mn1 O3 W3 O23 12.9(9)
Mn1 O3 W3 O20 0.6(3)
Mn1 O4 W4 O10 174.2(4)
Mn1 O4 W4 O16 -83.1(4)
Mn1 O4 W4 O15 74.0(4)
Mn1 O4 W4 O24 -3.6(10)
Mn1 O4 W4 O20 1.3(3)
Mn2 O5 W5 O11 -173.6(4)
Mn2 O5 W5 O17 -72.4(4)
Mn2 O5 W5 O16 85.0(4)
Mn2 O5 W5 O25 13.7(9)
Mn2 O5 W5 O21 0.8(3)
Mn2 O6 W6 O12 173.7(3)
Mn2 O6 W6 O17 73.1(3)
Mn2 O6 W6 O18 -84.2(3)
Mn2 O6 W6 O26 -11.6(9)
Mn2 O6 W6 O21 -0.6(3)
W6 O26 W7 O33 -133.6(8)
W6 O26 W7 O32 126.5(8)
W6 O26 W7 O34 36.7(13)
W6 O26 W7 O27 -32.4(8)
W6 O26 W7 O28 51.9(8)
W9 O32 W7 O33 174.9(4)
W9 O32 W7 O26 -82.4(4)
W9 O32 W7 O34 75.6(4)
W9 O32 W7 O27 0.3(10)
W9 O32 W7 O28 3.1(3)
W3 O23 W8 O29 131.7(8)
W3 O23 W8 O30 -128.0(8)
W3 O23 W8 O34 -38.1(13)
W3 O23 W8 O22 32.1(8)
W3 O23 W8 O28 -52.5(8)
W5 O25 W9 O31 129.0(7)
W5 O25 W9 O24 25.1(7)
W5 O25 W9 O32 -131.7(8)
W5 O25 W9 O30 -58.6(11)
W5 O25 W9 O28 -60.6(7)
W4 O24 W9 O31 -127.7(7)
W4 O24 W9 O25 -24.1(7)
W4 O24 W9 O32 59.8(11)
W4 O24 W9 O30 133.1(7)
W4 O24 W9 O28 61.5(7)
W15 O48 W10 O47 134.3(7)
W15 O48 W10 O59 30.2(7)
W15 O48 W10 O46 -50.6(11)
W15 O48 W10 O38 -130.5(7)
W15 O48 W10 O54 -58.5(7)
W15 O48 W10 Mn2 -159.2(6)
W16 O59 W10 O47 -133.5(6)
W16 O59 W10 O48 -29.5(6)
W16 O59 W10 O46 127.2(6)
W16 O59 W10 O38 54.2(11)
W16 O59 W10 O54 54.6(6)
W16 O59 W10 Mn2 -179.69(11)
W17 O58 W11 O45 134.1(6)
W17 O58 W11 O44 30.8(7)
W17 O58 W11 O46 -126.0(7)
W17 O58 W11 O37 -46.8(12)
W17 O58 W11 O54 -53.5(7)
W17 O58 W11 Mn1 170.56(13)
W12 O44 W11 O45 -135.6(7)
W12 O44 W11 O58 -30.1(7)
W12 O44 W11 O46 52.4(11)
W12 O44 W11 O37 131.1(7)
W12 O44 W11 O54 59.1(7)
W12 O44 W11 Mn1 161.2(6)
Mn4 O36 W12 O43 -173.4(3)
Mn4 O36 W12 O44 85.1(3)
Mn4 O36 W12 O42 -73.1(3)
Mn4 O36 W12 O57 11.1(8)
Mn4 O36 W12 O53 0.6(3)
Mn4 O35 W13 O41 172.8(3)
Mn4 O35 W13 O52 -84.8(3)
Mn4 O35 W13 O42 74.0(3)
Mn4 O35 W13 O56 -8.9(9)
Mn4 O35 W13 O53 0.3(3)
Mn3 O40 W14 O51 -174.4(3)
Mn3 O40 W14 O52 83.3(3)
Mn3 O40 W14 O50 -73.7(3)
Mn3 O40 W14 O61 6.5(9)
Mn3 O40 W14 O55 -0.8(3)
Mn3 O39 W15 O49 173.0(3)
Mn3 O39 W15 O50 72.8(3)
Mn3 O39 W15 O48 -85.6(3)
Mn3 O39 W15 O60 -16.9(8)
Mn3 O39 W15 O55 -1.1(3)
W15 O60 W16 O67 -133.3(8)
W15 O60 W16 O68 125.9(8)
W15 O60 W16 O66 36.6(12)
W15 O60 W16 O59 -34.2(8)
W15 O60 W16 O62 51.0(8)
W12 O57 W17 O65 131.8(8)
W12 O57 W17 O64 -127.8(8)
W12 O57 W17 O66 -35.2(12)
W12 O57 W17 O58 32.0(8)
W12 O57 W17 O62 -52.7(8)
W18 O64 W17 O65 -173.6(4)
W18 O64 W17 O57 83.6(4)
W18 O64 W17 O66 -72.9(4)
W18 O64 W17 O58 5.4(10)
W18 O64 W17 O62 -0.9(3)
W14 O61 W18 O63 126.5(7)
W14 O61 W18 O56 24.5(7)
W14 O61 W18 O68 -132.7(7)
W14 O61 W18 O64 -53.5(11)
W14 O61 W18 O62 -60.1(7)
W13 O56 W18 O63 -126.2(7)
W13 O56 W18 O61 -22.3(7)
W13 O56 W18 O68 64.7(11)
W13 O56 W18 O64 136.6(7)
W13 O56 W18 O62 64.4(7)
Cl11 C11 C12 C14 57(19)
Cl13 C11 C12 C14 88(20)
C14 C11 C12 Cl12 -8(15)
Cl11 C11 C12 Cl12 48(14)
Cl13 C11 C12 Cl12 79(15)
C14 C11 C12 Cl14 -16(17)
Cl11 C11 C12 Cl14 40(7)
Cl13 C11 C12 Cl14 71(9)
C13 C11 Cl11 Cl13 -41(13)
C14 C11 Cl11 Cl13 153(10)
C12 C11 Cl11 Cl13 137(9)
C14 C11 Cl11 C13 -167(22)
C12 C11 Cl11 C13 178(20)
Cl13 C11 Cl11 C13 41(13)
C13 C11 Cl11 C14 167(22)
C12 C11 Cl11 C14 -15(6)
Cl13 C11 Cl11 C14 -153(10)
C13 C11 Cl11 Cl14 141(13)
C14 C11 Cl11 Cl14 -26(9)
C12 C11 Cl11 Cl14 -41(8)
Cl13 C11 Cl11 Cl14 -178(3)
C14 C12 Cl12 Cl14 -15(12)
C11 C12 Cl12 Cl14 -12(10)
C11 C12 Cl12 C14 3(6)
Cl14 C12 Cl12 C14 15(12)
Cl11 C11 C13 C14 -49(49)
Cl13 C11 C13 C14 -80(55)
C14 C11 C13 Cl11 49(49)
Cl13 C11 C13 Cl11 -31(7)
C14 C11 C13 Cl13 80(55)
Cl11 C11 C13 Cl13 31(7)
Cl13 Cl11 C13 C11 136(14)
C14 Cl11 C13 C11 -8(13)
Cl14 Cl11 C13 C11 -37(13)
Cl13 Cl11 C13 C14 144(3)
C11 Cl11 C13 C14 8(13)
Cl14 Cl11 C13 C14 -29.6(18)
C11 Cl11 C13 Cl13 -136(14)
C14 Cl11 C13 Cl13 -144(3)
Cl14 Cl11 C13 Cl13 -173(3)
Cl12 C12 C14 C11 173(13)
Cl14 C12 C14 C11 162(19)
C11 C12 C14 C13 -2(11)
Cl12 C12 C14 C13 171(12)
Cl14 C12 C14 C13 160(21)
C11 C12 C14 Cl14 -162(19)
Cl12 C12 C14 Cl14 11(9)
C11 C12 C14 Cl11 -98(20)
Cl12 C12 C14 Cl11 75(11)
Cl14 C12 C14 Cl11 63(4)
C11 C12 C14 Cl12 -173(13)
Cl14 C12 C14 Cl12 -11(9)
C13 C11 C14 C12 -172(49)
Cl11 C11 C14 C12 -125(19)
Cl13 C11 C14 C12 -105(20)
C12 C11 C14 C13 172(49)
Cl11 C11 C14 C13 47(47)
Cl13 C11 C14 C13 67(42)
C13 C11 C14 Cl14 -14(56)
C12 C11 C14 Cl14 159(22)
Cl11 C11 C14 Cl14 34(10)
Cl13 C11 C14 Cl14 53(15)
C13 C11 C14 Cl11 -47(47)
C12 C11 C14 Cl11 125(19)
Cl13 C11 C14 Cl11 20(6)
C13 C11 C14 Cl12 -12(75)
C12 C11 C14 Cl12 161(37)
Cl11 C11 C14 Cl12 36(30)
Cl13 C11 C14 Cl12 55(35)
C11 C13 C14 C12 9(58)
Cl11 C13 C14 C12 -120(22)
Cl13 C13 C14 C12 -95(22)
Cl11 C13 C14 C11 -129(52)
Cl13 C13 C14 C11 -104(53)
C11 C13 C14 Cl14 167(52)
Cl11 C13 C14 Cl14 38(2)
Cl13 C13 C14 Cl14 63(3)
C11 C13 C14 Cl11 129(52)
Cl13 C13 C14 Cl11 25.4(19)
C11 C13 C14 Cl12 172(53)
Cl11 C13 C14 Cl12 42(6)
Cl13 C13 C14 Cl12 68(6)
C11 Cl11 Cl13 C13 15(4)
C14 Cl11 Cl13 C13 27.7(19)
Cl14 Cl11 Cl13 C13 21(8)
C13 Cl11 Cl13 C11 -15(4)
C14 Cl11 Cl13 C11 12(4)
Cl14 Cl11 Cl13 C11 5(8)
C11 C13 Cl13 Cl11 -48(13)
C14 C13 Cl13 Cl11 -37(3)
C14 C13 Cl13 C11 10(12)
Cl11 C13 Cl13 C11 48(13)
C12 Cl12 Cl14 C14 6(5)
C14 Cl12 Cl14 C12 -6(5)
C12 Cl12 Cl14 Cl11 -33(6)
C14 Cl12 Cl14 Cl11 -39(3)
C12 C14 Cl14 Cl12 -14(12)
C11 C14 Cl14 Cl12 179(10)
C13 C14 Cl14 Cl12 177(3)
Cl11 C14 Cl14 Cl12 -148(2)
C11 C14 Cl14 C12 -167(15)
C13 C14 Cl14 C12 -169(12)
Cl11 C14 Cl14 C12 -134(11)
Cl12 C14 Cl14 C12 14(12)
C12 C14 Cl14 Cl11 134(11)
C11 C14 Cl14 Cl11 -33(10)
C13 C14 Cl14 Cl11 -35(2)
Cl12 C14 Cl14 Cl11 148(2)
Cl21 C21 C22 Cl22 63(2)
C34 C31 C32 C33 146(22)
Cl34 C31 C32 C33 -118(21)
Cl31 C31 C32 C33 -61(19)
C34 C31 C32 Cl33 -118(10)
Cl34 C31 C32 Cl33 -22(3)
Cl31 C31 C32 Cl33 35(3)
C34 C31 C32 Cl32 -88(10)
Cl34 C31 C32 Cl32 8(3)
Cl31 C31 C32 Cl32 65(2)
C32 C31 Cl31 Cl34 -107(2)
C34 C31 Cl31 Cl34 -99(4)
C32 C31 Cl31 C33 92(22)
C34 C31 Cl31 C33 100(22)
Cl34 C31 Cl31 C33 -161(22)
C31 C32 Cl32 Cl33 -126(2)
C33 C32 Cl32 Cl33 -117(3)
C31 C32 Cl32 C34 94(10)
C33 C32 Cl32 C34 103(10)
Cl33 C32 Cl32 C34 -140(10)
C31 C32 C33 Cl31 105(21)
Cl33 C32 C33 Cl31 14(5)
Cl32 C32 C33 Cl31 48(4)
C31 C32 C33 C34 -35(22)
Cl33 C32 C33 C34 -126(11)
Cl32 C32 C33 C34 -93(10)
C31 C32 C33 Cl34 51(18)
Cl33 C32 C33 Cl34 -40(4)
Cl32 C32 C33 Cl34 -7(4)
Cl34 Cl31 C33 C32 -92(4)
C31 Cl31 C33 C32 -74(21)
Cl34 Cl31 C33 C34 -81(5)
C31 Cl31 C33 C34 -64(20)
C31 Cl31 C33 Cl34 18(21)
C32 C31 C34 C33 -38(24)
Cl34 C31 C34 C33 -129(23)
Cl31 C31 C34 C33 -69(21)
C32 C31 C34 Cl32 74(9)
Cl34 C31 C34 Cl32 -18(4)
Cl31 C31 C34 Cl32 42(4)
C32 C31 C34 Cl33 44(8)
Cl34 C31 C34 Cl33 -47(4)
Cl31 C31 C34 Cl33 13(5)
C32 C33 C34 C31 140(25)
Cl31 C33 C34 C31 95(22)
Cl34 C33 C34 C31 42(20)
C32 C33 C34 Cl32 69(9)
Cl31 C33 C34 Cl32 24(6)
Cl34 C33 C34 Cl32 -29(4)
C32 C33 C34 Cl33 39(8)
Cl31 C33 C34 Cl33 -6(6)
Cl34 C33 C34 Cl33 -59(4)
Cl33 Cl32 C34 C31 -103(3)
C32 Cl32 C34 C31 -66(9)
Cl33 Cl32 C34 C33 -95(4)
C32 Cl32 C34 C33 -58(9)
C32 Cl32 C34 Cl33 37(9)
C34 Cl32 Cl33 C32 8(2)
C32 Cl32 Cl33 C34 -8(2)
C31 C32 Cl33 Cl32 69(2)
C33 C32 Cl33 Cl32 81(3)
C31 C32 Cl33 C34 111(11)
C33 C32 Cl33 C34 123(11)
Cl32 C32 Cl33 C34 42(10)
C31 C34 Cl33 Cl32 86(3)
C33 C34 Cl33 Cl32 95(4)
C31 C34 Cl33 C32 -50(9)
C33 C34 Cl33 C32 -41(9)
Cl32 C34 Cl33 C32 -136(11)
C33 Cl31 Cl34 C31 3(3)
C31 Cl31 Cl34 C33 -3(3)
C32 C31 Cl34 Cl31 99(2)
C34 C31 Cl34 Cl31 116(3)
C32 C31 Cl34 C33 116(21)
C34 C31 Cl34 C33 133(22)
Cl31 C31 Cl34 C33 17(20)
C32 C33 Cl34 Cl31 110(4)
C34 C33 Cl34 Cl31 124(4)
C32 C33 Cl34 C31 -52(19)
Cl31 C33 Cl34 C31 -162(21)
C34 C33 Cl34 C31 -38(18)
C43 C41 C42 C44 -154(6)
Cl41 C41 C42 C44 -116(5)
Cl43 C41 C42 C44 -111(5)
C44 C41 C42 C43 154(6)
Cl41 C41 C42 C43 38(2)
Cl43 C41 C42 C43 43(2)
C43 C41 C42 Cl44 -102(5)
C44 C41 C42 Cl44 53(5)
Cl41 C41 C42 Cl44 -63(5)
Cl43 C41 C42 Cl44 -58(5)
C43 C41 C42 Cl42 -81(3)
C44 C41 C42 Cl42 74(5)
Cl41 C41 C42 Cl42 -42(3)
Cl43 C41 C42 Cl42 -37(2)
C43 C41 Cl41 Cl43 46(3)
C44 C41 Cl41 Cl43 -19(3)
C42 C41 Cl41 Cl43 11(3)
C44 C41 Cl41 C43 -65(3)
C42 C41 Cl41 C43 -35(3)
Cl43 C41 Cl41 C43 -46(3)
C44 C42 Cl42 Cl44 -97(4)
C43 C42 Cl42 Cl44 169(3)
C41 C42 Cl42 Cl44 -156(3)
C43 C42 Cl42 C44 -94(4)
C41 C42 Cl42 C44 -59(3)
Cl44 C42 Cl42 C44 97(4)
C44 C41 C43 C42 -11(2)
Cl41 C41 C43 C42 -144(2)
Cl43 C41 C43 C42 -117(3)
C42 C41 C43 C44 11(2)
Cl41 C41 C43 C44 -132.8(18)
Cl43 C41 C43 C44 -106(2)
C44 C41 C43 Cl41 132.8(18)
C42 C41 C43 Cl41 144(2)
Cl43 C41 C43 Cl41 26.8(13)
C44 C41 C43 Cl43 106(2)
C42 C41 C43 Cl43 117(3)
Cl41 C41 C43 Cl43 -26.8(13)
C44 C42 C43 C41 23(5)
Cl44 C42 C43 C41 120(4)
Cl42 C42 C43 C41 111(3)
C41 C42 C43 C44 -23(5)
Cl44 C42 C43 C44 97(6)
Cl42 C42 C43 C44 88(5)
C44 C42 C43 Cl41 -50(7)
C41 C42 C43 Cl41 -73(4)
Cl44 C42 C43 Cl41 47(7)
Cl42 C42 C43 Cl41 38(5)
C44 C42 C43 Cl43 -84(5)
C41 C42 C43 Cl43 -107(3)
Cl44 C42 C43 Cl43 12(5)
Cl42 C42 C43 Cl43 4(3)
Cl43 Cl41 C43 C41 -133(3)
Cl43 Cl41 C43 C42 -59(4)
C41 Cl41 C43 C42 74(4)
Cl43 Cl41 C43 C44 -82(2)
C41 Cl41 C43 C44 51(3)
C41 Cl41 C43 Cl43 133(3)
C43 C42 C44 C41 -14(3)
Cl44 C42 C44 C41 -151.0(19)
Cl42 C42 C44 C41 -118.4(18)
C41 C42 C44 C43 14(3)
Cl44 C42 C44 C43 -137(3)
Cl42 C42 C44 C43 -104(3)
C43 C42 C44 Cl44 137(3)
C41 C42 C44 Cl44 151.0(19)
Cl42 C42 C44 Cl44 32.6(10)
C43 C42 C44 Cl42 104(3)
C41 C42 C44 Cl42 118.4(18)
Cl44 C42 C44 Cl42 -32.6(9)
C43 C41 C44 C42 22(5)
Cl41 C41 C44 C42 80(5)
Cl43 C41 C44 C42 71(5)
C42 C41 C44 C43 -22(5)
Cl41 C41 C44 C43 58(2)
Cl43 C41 C44 C43 48.7(18)
C43 C41 C44 Cl44 -26(5)
C42 C41 C44 Cl44 -48(4)
Cl41 C41 C44 Cl44 32(5)
Cl43 C41 C44 Cl44 23(4)
C43 C41 C44 Cl42 -48(3)
C42 C41 C44 Cl42 -70(4)
Cl41 C41 C44 Cl42 10(4)
Cl43 C41 C44 Cl42 1(2)
C41 C43 C44 C42 -154(6)
Cl41 C43 C44 C42 146(5)
Cl43 C43 C44 C42 107(5)
C42 C43 C44 C41 154(6)
Cl41 C43 C44 C41 -60(3)
Cl43 C43 C44 C41 -99(3)
C41 C43 C44 Cl44 164(3)
C42 C43 C44 Cl44 -42(4)
Cl41 C43 C44 Cl44 104(3)
Cl43 C43 C44 Cl44 65(3)
C41 C43 C44 Cl42 139(3)
C42 C43 C44 Cl42 -67(5)
Cl41 C43 C44 Cl42 79(2)
Cl43 C43 C44 Cl42 40(2)
Cl44 Cl42 C44 C42 74(4)
Cl44 Cl42 C44 C41 155(3)
C42 Cl42 C44 C41 81(4)
Cl44 Cl42 C44 C43 131(2)
C42 Cl42 C44 C43 57(3)
C42 Cl42 C44 Cl44 -74(4)
C41 Cl41 Cl43 C43 -20.7(13)
C43 Cl41 Cl43 C41 20.7(13)
C41 C43 Cl43 Cl41 50(3)
C42 C43 Cl43 Cl41 144(3)
C44 C43 Cl43 Cl41 116(2)
C42 C43 Cl43 C41 94(3)
C44 C43 Cl43 C41 66(3)
Cl41 C43 Cl43 C41 -50(3)
C44 Cl42 Cl44 C42 -22.4(14)
C42 Cl42 Cl44 C44 22.4(14)
C44 C42 Cl44 Cl42 82(4)
C43 C42 Cl44 Cl42 -16(4)
C41 C42 Cl44 Cl42 37(5)
C43 C42 Cl44 C44 -98(6)
C41 C42 Cl44 C44 -45(4)
Cl42 C42 Cl44 C44 -82(4)
C42 C44 Cl44 Cl42 -94(4)
C41 C44 Cl44 Cl42 -40(4)
C43 C44 Cl44 Cl42 -55(2)
C41 C44 Cl44 C42 55(4)
C43 C44 Cl44 C42 39(4)
Cl42 C44 Cl44 C42 94(4)
